data_7718305
loop_
_publ_author_name
'Begum, Ayesha'
'Akram, Manjur O.'
'Martin, Caleb D.'

_publ_section_title
;
 Dearomative C2-borylation of indoles.
;
_journal_issue 14
_journal_name_full 'Dalton transactions (Cambridge, England : 2003)'
_journal_page_first 5664
_journal_page_last 5667
_journal_paper_doi 10.1039/d5dt00579e
_journal_volume 54
_journal_year 2025
_chemical_formula_moiety 'C14 H34 B21 N'
_chemical_formula_sum 'C14 H34 B21 N'
_chemical_formula_weight 443.43
_chemical_name_systematic Indole-BHMeoCb2
_space_group_crystal_system monoclinic
_space_group_IT_number 15
_space_group_name_Hall '-C 2yc'
_space_group_name_H-M_alt 'C 1 2/c 1'
_atom_sites_solution_hydrogens mixed
_audit_creation_date 2025-01-28
_audit_creation_method
;
Olex2 1.5
(compiled 2024.02.16 svn.r378c4104 for OlexSys, GUI svn.r6928)
;
_audit_update_record
;
2025-01-28 deposited with the CCDC.	2025-03-12 downloaded from the CCDC.
;
_cell_angle_alpha 90
_cell_angle_beta 119.4520(10)
_cell_angle_gamma 90
_cell_formula_units_Z 8
_cell_length_a 32.8033(13)
_cell_length_b 7.9130(3)
_cell_length_c 22.6862(10)
_cell_measurement_reflns_used 9916
_cell_measurement_temperature 150.00
_cell_measurement_theta_max 27.11
_cell_measurement_theta_min 2.73
_cell_volume 5127.7(4)
_computing_molecular_graphics 'Olex2 1.5 (Dolomanov et al., 2009)'
_computing_publication_material 'Olex2 1.5 (Dolomanov et al., 2009)'
_computing_structure_refinement 'SHELXL 2018/3 (Sheldrick, 2015)'
_computing_structure_solution 'SHELXT 2018/2 (Sheldrick, 2018)'
_diffrn_ambient_temperature 150.00
_diffrn_measured_fraction_theta_full 0.993
_diffrn_measured_fraction_theta_max 0.993
_diffrn_measurement_device_type 'Bruker APEX-II CCD'
_diffrn_measurement_method '\f and \w scans'
_diffrn_radiation_type MoK\a
_diffrn_radiation_wavelength 0.71073
_diffrn_reflns_av_R_equivalents 0.0354
_diffrn_reflns_av_unetI/netI 0.0239
_diffrn_reflns_Laue_measured_fraction_full 0.993
_diffrn_reflns_Laue_measured_fraction_max 0.993
_diffrn_reflns_limit_h_max 39
_diffrn_reflns_limit_h_min -39
_diffrn_reflns_limit_k_max 9
_diffrn_reflns_limit_k_min -9
_diffrn_reflns_limit_l_max 27
_diffrn_reflns_limit_l_min -27
_diffrn_reflns_number 26608
_diffrn_reflns_point_group_measured_fraction_full 0.993
_diffrn_reflns_point_group_measured_fraction_max 0.993
_diffrn_reflns_theta_full 25.242
_diffrn_reflns_theta_max 25.681
_diffrn_reflns_theta_min 2.734
_exptl_absorpt_coefficient_mu 0.053
_exptl_absorpt_correction_T_max 0.7455
_exptl_absorpt_correction_T_min 0.6819
_exptl_absorpt_correction_type multi-scan
_exptl_absorpt_process_details
;
SADABS-2016/2 (Bruker,2016/2) was used for absorption correction.
wR2(int) was 0.1166 before and 0.0507 after correction.
The Ratio of minimum to maximum transmission is 0.9147.
The \l/2 correction factor is Not present.
;
_exptl_crystal_colour colourless
_exptl_crystal_colour_primary colourless
_exptl_crystal_density_diffrn 1.149
_exptl_crystal_description needle
_exptl_crystal_F_000 1840
_exptl_crystal_recrystallization_method 'Grown from vapor diffusion of DCM into Toluene at room temperature'
_exptl_crystal_size_max 0.532
_exptl_crystal_size_mid 0.115
_exptl_crystal_size_min 0.055
_refine_diff_density_max 0.281
_refine_diff_density_min -0.210
_refine_diff_density_rms 0.038
_refine_ls_extinction_method none
_refine_ls_goodness_of_fit_ref 1.069
_refine_ls_hydrogen_treatment mixed
_refine_ls_matrix_type full
_refine_ls_number_parameters 399
_refine_ls_number_reflns 4843
_refine_ls_number_restraints 0
_refine_ls_restrained_S_all 1.069
_refine_ls_R_factor_all 0.0482
_refine_ls_R_factor_gt 0.0419
_refine_ls_shift/su_max 0.001
_refine_ls_shift/su_mean 0.000
_refine_ls_structure_factor_coef Fsqd
_refine_ls_weighting_details 'w=1/[\s^2^(Fo^2^)+(0.0540P)^2^+4.2466P] where P=(Fo^2^+2Fc^2^)/3'
_refine_ls_weighting_scheme calc
_refine_ls_wR_factor_gt 0.1081
_refine_ls_wR_factor_ref 0.1122
_reflns_Friedel_coverage 0.000
_reflns_number_gt 4243
_reflns_number_total 4843
_reflns_threshold_expression 'I > 2\s(I)'
_cod_data_source_file d5dt00579e2.cif
_cod_data_source_block indole_bhmeocb2
_cod_depositor_comments 'Adding full bibliography for 7718305--7718306.cif.'
_cod_database_code 7718305
_shelx_shelxl_version_number 2018/3
_shelx_space_group_comment
;
The symmetry employed for this shelxl refinement is uniquely defined
by the following loop, which should always be used as a source of
symmetry information in preference to the above space-group names.
They are only intended as comments.
;
_shelx_estimated_absorpt_t_max 0.997
_shelx_estimated_absorpt_t_min 0.972
_olex2_refinement_description
;
1. Fixed Uiso
 At 1.2 times of:
  All B(H) groups, All C(H) groups
 At 1.5 times of:
  All C(H,H,H) groups
2.a Aromatic/amide H refined with riding coordinates:
 C6(H6), C7(H7), C8(H8), C2(H2), C5(H5)
2.b Idealised Me refined as rotating group:
 C14(H14A,H14B,H14C), C1(H1A,H1B,H1C)
;
_olex2_submission_special_instructions 'No special instructions were received'

loop_
_space_group_symop_operation_xyz
'x, y, z'
'-x, y, -z+1/2'
'x+1/2, y+1/2, z'
'-x+1/2, y+1/2, -z+1/2'
'-x, -y, -z'
'x, -y, z-1/2'
'-x+1/2, -y+1/2, -z'
'x+1/2, -y+1/2, z-1/2'

loop_
_atom_site_label
_atom_site_type_symbol
_atom_site_fract_x
_atom_site_fract_y
_atom_site_fract_z
_atom_site_U_iso_or_equiv
_atom_site_adp_type
_atom_site_occupancy
_atom_site_site_symmetry_order
_atom_site_calc_flag
_atom_site_refinement_flags_posn
_atom_site_refinement_flags_adp
_atom_site_refinement_flags_occupancy
_atom_site_disorder_assembly
_atom_site_disorder_group
N1 N 0.37016(4) 0.55773(13) 0.64452(5) 0.0164(2) Uani 1 1 d . . . . .
C6 C 0.42957(5) 0.93472(19) 0.58305(8) 0.0277(3) Uani 1 1 d . . . . .
H6 H 0.443002 1.015048 0.567913 0.033 Uiso 1 1 calc R U . . .
C7 C 0.42222(6) 0.97341(19) 0.63686(8) 0.0293(3) Uani 1 1 d . . . . .
H7 H 0.431096 1.078956 0.657322 0.035 Uiso 1 1 calc R U . . .
C8 C 0.40190(5) 0.85785(18) 0.66073(7) 0.0244(3) Uani 1 1 d . . . . .
H8 H 0.396319 0.884075 0.696096 0.029 Uiso 1 1 calc R U . . .
C9 C 0.39039(4) 0.70185(16) 0.62925(6) 0.0172(3) Uani 1 1 d . . . . .
C10 C 0.39121(4) 0.45420(16) 0.76624(6) 0.0157(3) Uani 1 1 d . . . . .
C2 C 0.36672(4) 0.43533(17) 0.60460(6) 0.0184(3) Uani 1 1 d . . . . .
H2 H 0.355461 0.328665 0.606351 0.022 Uiso 1 1 calc R U . . .
C3 C 0.38252(5) 0.48188(18) 0.55572(7) 0.0199(3) Uani 1 1 d . . . . .
H3A H 0.4070(6) 0.406(2) 0.5606(8) 0.028(4) Uiso 1 1 d . . . . .
H3B H 0.3565(6) 0.470(2) 0.5101(9) 0.030(4) Uiso 1 1 d . . . . .
C4 C 0.39798(4) 0.66029(17) 0.57584(6) 0.0181(3) Uani 1 1 d . . . . .
C5 C 0.41723(5) 0.77859(18) 0.55166(7) 0.0231(3) Uani 1 1 d . . . . .
H5 H 0.421754 0.753716 0.515213 0.028 Uiso 1 1 calc R U . . .
C11 C 0.41721(4) 0.56263(16) 0.84152(6) 0.0176(3) Uani 1 1 d . . . . .
C12 C 0.29629(4) 0.49588(15) 0.66000(6) 0.0147(3) Uani 1 1 d . . . . .
C13 C 0.25735(5) 0.65608(16) 0.61934(7) 0.0182(3) Uani 1 1 d . . . . .
C14 C 0.27535(5) 0.83245(17) 0.61874(7) 0.0244(3) Uani 1 1 d . . . . .
H14A H 0.249622 0.903761 0.589385 0.037 Uiso 1 1 calc R U . . .
H14B H 0.297481 0.827145 0.602678 0.037 Uiso 1 1 calc R U . . .
H14C H 0.290343 0.877980 0.663784 0.037 Uiso 1 1 calc R U . . .
C1 C 0.40092(5) 0.73901(17) 0.84536(7) 0.0242(3) Uani 1 1 d . . . . .
H1A H 0.368067 0.736878 0.830915 0.036 Uiso 1 1 calc R U . . .
H1B H 0.406398 0.813017 0.816447 0.036 Uiso 1 1 calc R U . . .
H1C H 0.417942 0.779100 0.891167 0.036 Uiso 1 1 calc R U . . .
B1 B 0.35220(5) 0.55693(18) 0.69842(7) 0.0152(3) Uani 1 1 d . . . . .
H1 H 0.3528(5) 0.6892(18) 0.7135(7) 0.015(3) Uiso 1 1 d . . . . .
B2 B 0.44814(5) 0.5318(2) 0.80005(8) 0.0204(3) Uani 1 1 d . . . . .
H2A H 0.4534(5) 0.640(2) 0.7755(8) 0.024 Uiso 1 1 d . U . . .
B3 B 0.47509(5) 0.5121(2) 0.88960(8) 0.0232(3) Uani 1 1 d . . . . .
H3 H 0.4977(6) 0.614(2) 0.9195(8) 0.028 Uiso 1 1 d . U . . .
B4 B 0.47600(6) 0.2942(2) 0.90939(8) 0.0242(3) Uani 1 1 d . . . . .
H4 H 0.5044(6) 0.245(2) 0.9571(8) 0.029 Uiso 1 1 d . U . . .
B5 B 0.43324(5) 0.3264(2) 0.76533(8) 0.0204(3) Uani 1 1 d . . . . .
H5A H 0.4319(5) 0.3037(19) 0.7170(8) 0.025 Uiso 1 1 d . U . . .
B6 B 0.48580(5) 0.3593(2) 0.84205(8) 0.0248(3) Uani 1 1 d . . . . .
H6A H 0.5198(6) 0.347(2) 0.8430(8) 0.030 Uiso 1 1 d . U . . .
B7 B 0.37983(5) 0.39930(19) 0.83031(7) 0.0179(3) Uani 1 1 d . . . . .
H7A H 0.3471(5) 0.4365(19) 0.8258(8) 0.021 Uiso 1 1 d . U . . .
B8 B 0.39067(5) 0.24296(19) 0.78350(8) 0.0193(3) Uani 1 1 d . . . . .
H8A H 0.3624(5) 0.1692(19) 0.7461(8) 0.023 Uiso 1 1 d . U . . .
B9 B 0.21611(5) 0.3648(2) 0.54718(8) 0.0225(3) Uani 1 1 d . . . . .
H9 H 0.2020(5) 0.297(2) 0.4997(8) 0.027 Uiso 1 1 d . U . . .
B10 B 0.21976(5) 0.2766(2) 0.62194(8) 0.0207(3) Uani 1 1 d . . . . .
H10 H 0.2080(5) 0.148(2) 0.6234(8) 0.025 Uiso 1 1 d . U . . .
B11 B 0.18064(5) 0.4466(2) 0.58049(8) 0.0226(3) Uani 1 1 d . . . . .
H11 H 0.1431(6) 0.430(2) 0.5542(8) 0.027 Uiso 1 1 d . U . . .
B12 B 0.20822(5) 0.5853(2) 0.54943(8) 0.0224(3) Uani 1 1 d . . . . .
H12 H 0.1934(5) 0.670(2) 0.5073(8) 0.027 Uiso 1 1 d . U . . .
B13 B 0.26414(5) 0.5025(2) 0.57198(7) 0.0183(3) Uani 1 1 d . . . . .
H13 H 0.2812(5) 0.5381(19) 0.5446(8) 0.022 Uiso 1 1 d . U . . .
B14 B 0.26385(5) 0.58068(19) 0.69431(8) 0.0177(3) Uani 1 1 d . . . . .
H14 H 0.2824(5) 0.6596(19) 0.7387(8) 0.021 Uiso 1 1 d . U . . .
B15 B 0.27080(5) 0.35952(19) 0.69220(7) 0.0169(3) Uani 1 1 d . . . . .
H15 H 0.2920(5) 0.2918(19) 0.7370(8) 0.020 Uiso 1 1 d . U . . .
B16 B 0.21519(5) 0.44578(19) 0.67069(8) 0.0191(3) Uani 1 1 d . . . . .
H16 H 0.2012(5) 0.4299(19) 0.7045(8) 0.023 Uiso 1 1 d . U . . .
B17 B 0.20782(5) 0.6349(2) 0.62526(8) 0.0212(3) Uani 1 1 d . . . . .
H17 H 0.1921(5) 0.752(2) 0.6293(8) 0.025 Uiso 1 1 d . U . . .
B18 B 0.27170(5) 0.31144(19) 0.61674(7) 0.0181(3) Uani 1 1 d . . . . .
H18 H 0.2945(5) 0.2146(19) 0.6156(8) 0.022 Uiso 1 1 d . U . . .
B19 B 0.41656(6) 0.2240(2) 0.87285(8) 0.0222(3) Uani 1 1 d . . . . .
H19 H 0.4046(5) 0.129(2) 0.8962(8) 0.027 Uiso 1 1 d . U . . .
B20 B 0.45019(6) 0.1797(2) 0.83226(8) 0.0239(3) Uani 1 1 d . . . . .
H20 H 0.4611(6) 0.050(2) 0.8267(8) 0.029 Uiso 1 1 d . U . . .
B21 B 0.43257(5) 0.4294(2) 0.90810(8) 0.0212(3) Uani 1 1 d . . . . .
H21 H 0.4288(6) 0.4786(19) 0.9485(8) 0.025 Uiso 1 1 d . U . . .

loop_
_atom_site_aniso_label
_atom_site_aniso_U_11
_atom_site_aniso_U_22
_atom_site_aniso_U_33
_atom_site_aniso_U_23
_atom_site_aniso_U_13
_atom_site_aniso_U_12
N1 0.0161(5) 0.0175(5) 0.0151(5) 0.0000(4) 0.0072(4) -0.0014(4)
C6 0.0275(7) 0.0269(8) 0.0338(8) 0.0076(6) 0.0188(7) -0.0012(6)
C7 0.0365(8) 0.0202(7) 0.0357(8) -0.0020(6) 0.0211(7) -0.0058(6)
C8 0.0302(7) 0.0227(7) 0.0248(7) -0.0020(6) 0.0170(6) -0.0027(6)
C9 0.0153(6) 0.0196(6) 0.0168(6) 0.0030(5) 0.0078(5) 0.0001(5)
C10 0.0155(6) 0.0174(6) 0.0146(6) -0.0037(5) 0.0077(5) -0.0028(5)
C2 0.0159(6) 0.0199(6) 0.0172(6) -0.0017(5) 0.0066(5) -0.0004(5)
C3 0.0178(6) 0.0252(7) 0.0167(7) -0.0019(5) 0.0084(5) 0.0017(6)
C4 0.0138(6) 0.0233(7) 0.0155(6) 0.0025(5) 0.0058(5) 0.0037(5)
C5 0.0206(7) 0.0312(8) 0.0206(7) 0.0063(6) 0.0126(6) 0.0041(6)
C11 0.0182(6) 0.0196(7) 0.0144(6) -0.0031(5) 0.0076(5) -0.0035(5)
C12 0.0182(6) 0.0130(6) 0.0140(6) 0.0003(5) 0.0089(5) 0.0015(5)
C13 0.0200(6) 0.0175(6) 0.0191(6) 0.0033(5) 0.0113(5) 0.0044(5)
C14 0.0271(7) 0.0182(7) 0.0305(8) 0.0063(6) 0.0162(6) 0.0035(6)
C1 0.0310(7) 0.0190(7) 0.0214(7) -0.0048(5) 0.0120(6) -0.0020(6)
B1 0.0166(7) 0.0160(7) 0.0137(7) -0.0012(5) 0.0079(6) -0.0013(5)
B2 0.0157(7) 0.0263(8) 0.0193(7) -0.0023(6) 0.0088(6) -0.0038(6)
B3 0.0182(7) 0.0281(8) 0.0186(7) -0.0021(6) 0.0056(6) -0.0043(6)
B4 0.0204(8) 0.0278(8) 0.0190(8) 0.0017(6) 0.0055(6) 0.0032(7)
B5 0.0174(7) 0.0240(8) 0.0198(7) -0.0017(6) 0.0090(6) 0.0035(6)
B6 0.0166(7) 0.0323(9) 0.0230(8) -0.0004(7) 0.0079(6) 0.0016(6)
B7 0.0199(7) 0.0176(7) 0.0171(7) 0.0005(6) 0.0098(6) -0.0017(6)
B8 0.0195(7) 0.0157(7) 0.0199(7) -0.0004(6) 0.0076(6) 0.0005(6)
B9 0.0171(7) 0.0304(9) 0.0173(7) -0.0059(6) 0.0065(6) -0.0028(6)
B10 0.0172(7) 0.0211(8) 0.0227(8) -0.0028(6) 0.0090(6) -0.0029(6)
B11 0.0163(7) 0.0292(9) 0.0215(8) 0.0015(6) 0.0087(6) 0.0011(6)
B12 0.0180(7) 0.0295(8) 0.0191(8) 0.0050(6) 0.0086(6) 0.0044(6)
B13 0.0170(7) 0.0228(8) 0.0143(7) -0.0001(6) 0.0070(6) 0.0014(6)
B14 0.0207(7) 0.0175(7) 0.0185(7) -0.0004(6) 0.0124(6) 0.0006(6)
B15 0.0173(7) 0.0167(7) 0.0176(7) 0.0011(6) 0.0093(6) -0.0014(6)
B16 0.0171(7) 0.0210(8) 0.0207(7) 0.0010(6) 0.0103(6) 0.0003(6)
B17 0.0200(7) 0.0232(8) 0.0241(8) 0.0038(6) 0.0136(6) 0.0047(6)
B18 0.0179(7) 0.0168(7) 0.0188(7) -0.0044(6) 0.0084(6) -0.0022(6)
B19 0.0232(8) 0.0211(8) 0.0202(8) 0.0025(6) 0.0089(6) 0.0010(6)
B20 0.0221(8) 0.0227(8) 0.0231(8) 0.0005(6) 0.0083(6) 0.0046(6)
B21 0.0230(7) 0.0240(8) 0.0147(7) 0.0005(6) 0.0078(6) -0.0003(6)

loop_
_atom_type_symbol
_atom_type_description
_atom_type_scat_dispersion_real
_atom_type_scat_dispersion_imag
_atom_type_scat_source
C C 0.0033 0.0016 'International Tables Vol C Tables 4.2.6.8 and 6.1.1.4'
H H 0.0000 0.0000 'International Tables Vol C Tables 4.2.6.8 and 6.1.1.4'
N N 0.0061 0.0033 'International Tables Vol C Tables 4.2.6.8 and 6.1.1.4'
B B 0.0013 0.0007 'International Tables Vol C Tables 4.2.6.8 and 6.1.1.4'

loop_
_geom_angle_atom_site_label_1
_geom_angle_atom_site_label_2
_geom_angle_atom_site_label_3
_geom_angle
_geom_angle_site_symmetry_1
_geom_angle_site_symmetry_3
_geom_angle_publ_flag
C9 N1 B1 124.93(10) . . ?
C2 N1 C9 108.39(11) . . ?
C2 N1 B1 126.56(11) . . ?
C7 C6 H6 119.5 . . ?
C5 C6 H6 119.5 . . ?
C5 C6 C7 121.04(13) . . ?
C6 C7 H7 119.3 . . ?
C8 C7 C6 121.42(14) . . ?
C8 C7 H7 119.3 . . ?
C7 C8 H8 121.7 . . ?
C9 C8 C7 116.62(13) . . ?
C9 C8 H8 121.7 . . ?
C8 C9 N1 128.46(12) . . ?
C8 C9 C4 122.73(12) . . ?
C4 C9 N1 108.80(11) . . ?
C11 C10 B2 59.07(8) . . ?
C11 C10 B5 107.28(9) . . ?
C11 C10 B7 59.67(8) . . ?
C11 C10 B8 108.36(10) . . ?
B1 C10 C11 117.32(10) . . ?
B1 C10 B2 114.08(10) . . ?
B1 C10 B5 122.50(10) . . ?
B1 C10 B7 121.28(10) . . ?
B1 C10 B8 126.91(10) . . ?
B5 C10 B2 61.36(8) . . ?
B5 C10 B7 111.66(10) . . ?
B5 C10 B8 61.87(9) . . ?
B7 C10 B2 110.27(10) . . ?
B8 C10 B2 111.76(10) . . ?
B8 C10 B7 62.11(8) . . ?
N1 C2 H2 123.3 . . ?
N1 C2 C3 113.31(12) . . ?
C3 C2 H2 123.3 . . ?
C2 C3 H3A 109.7(10) . . ?
C2 C3 H3B 109.0(10) . . ?
C2 C3 C4 101.38(11) . . ?
H3A C3 H3B 107.9(13) . . ?
C4 C3 H3A 114.6(10) . . ?
C4 C3 H3B 114.0(10) . . ?
C9 C4 C3 108.08(11) . . ?
C5 C4 C9 119.81(13) . . ?
C5 C4 C3 132.10(12) . . ?
C6 C5 C4 118.35(13) . . ?
C6 C5 H5 120.8 . . ?
C4 C5 H5 120.8 . . ?
C1 C11 C10 120.11(11) . . ?
C1 C11 B2 119.12(11) . . ?
C1 C11 B3 119.52(11) . . ?
C1 C11 B7 117.23(11) . . ?
C1 C11 B21 118.64(11) . . ?
B2 C11 C10 61.27(8) . . ?
B2 C11 B3 62.81(9) . . ?
B2 C11 B7 112.73(10) . . ?
B3 C11 C10 111.76(10) . . ?
B3 C11 B7 114.08(11) . . ?
B7 C11 C10 60.39(8) . . ?
B21 C11 C10 111.01(10) . . ?
B21 C11 B2 113.80(11) . . ?
B21 C11 B3 62.44(9) . . ?
B21 C11 B7 62.75(9) . . ?
C13 C12 B13 59.29(8) . . ?
C13 C12 B14 59.66(7) . . ?
C13 C12 B15 107.56(9) . . ?
C13 C12 B18 107.71(10) . . ?
B1 C12 C13 113.85(10) . . ?
B1 C12 B13 118.73(10) . . ?
B1 C12 B14 114.40(10) . . ?
B1 C12 B15 126.49(10) . . ?
B1 C12 B18 129.01(10) . . ?
B14 C12 B13 110.14(10) . . ?
B15 C12 B13 110.91(10) . . ?
B15 C12 B14 61.40(8) . . ?
B18 C12 B13 61.44(8) . . ?
B18 C12 B14 111.42(10) . . ?
B18 C12 B15 61.59(8) . . ?
C12 C13 B14 60.77(8) . . ?
C14 C13 C12 119.67(11) . . ?
C14 C13 B12 119.15(11) . . ?
C14 C13 B13 118.48(11) . . ?
C14 C13 B14 118.02(11) . . ?
C14 C13 B17 118.78(11) . . ?
B12 C13 C12 111.79(10) . . ?
B12 C13 B13 62.46(8) . . ?
B12 C13 B14 114.07(10) . . ?
B13 C13 C12 61.21(8) . . ?
B13 C13 B14 112.68(10) . . ?
B17 C13 C12 111.89(10) . . ?
B17 C13 B12 62.58(9) . . ?
B17 C13 B13 113.86(11) . . ?
B17 C13 B14 62.98(8) . . ?
C13 C14 H14A 109.5 . . ?
C13 C14 H14B 109.5 . . ?
C13 C14 H14C 109.5 . . ?
H14A C14 H14B 109.5 . . ?
H14A C14 H14C 109.5 . . ?
H14B C14 H14C 109.5 . . ?
C11 C1 H1A 109.5 . . ?
C11 C1 H1B 109.5 . . ?
C11 C1 H1C 109.5 . . ?
H1A C1 H1B 109.5 . . ?
H1A C1 H1C 109.5 . . ?
H1B C1 H1C 109.5 . . ?
N1 B1 C10 107.84(10) . . ?
N1 B1 C12 109.01(10) . . ?
N1 B1 H1 106.1(7) . . ?
C10 B1 C12 119.55(10) . . ?
C10 B1 H1 107.0(7) . . ?
C12 B1 H1 106.6(7) . . ?
C10 B2 H2A 117.4(8) . . ?
C10 B2 B3 107.13(10) . . ?
C10 B2 B5 58.58(8) . . ?
C10 B2 B6 106.15(11) . . ?
C11 B2 C10 59.65(8) . . ?
C11 B2 H2A 117.2(8) . . ?
C11 B2 B3 58.63(8) . . ?
C11 B2 B5 105.55(10) . . ?
C11 B2 B6 105.08(11) . . ?
B3 B2 H2A 122.8(8) . . ?
B5 B2 H2A 125.4(8) . . ?
B5 B2 B3 107.55(11) . . ?
B5 B2 B6 59.88(9) . . ?
B6 B2 H2A 130.0(8) . . ?
B6 B2 B3 59.67(9) . . ?
C11 B3 B2 58.56(8) . . ?
C11 B3 H3 115.5(9) . . ?
C11 B3 B4 105.29(11) . . ?
C11 B3 B6 105.23(10) . . ?
C11 B3 B21 58.63(8) . . ?
B2 B3 H3 116.9(9) . . ?
B4 B3 B2 108.09(11) . . ?
B4 B3 H3 130.2(9) . . ?
B6 B3 B2 59.94(9) . . ?
B6 B3 H3 127.8(8) . . ?
B6 B3 B4 60.47(9) . . ?
B6 B3 B21 107.98(11) . . ?
B21 B3 B2 107.25(11) . . ?
B21 B3 H3 120.4(8) . . ?
B21 B3 B4 59.89(9) . . ?
B3 B4 H4 119.9(9) . . ?
B3 B4 B6 59.46(9) . . ?
B3 B4 B19 107.73(11) . . ?
B6 B4 H4 121.7(8) . . ?
B6 B4 B19 107.85(11) . . ?
B19 B4 H4 123.3(9) . . ?
B20 B4 B3 107.82(11) . . ?
B20 B4 H4 123.5(9) . . ?
B20 B4 B6 60.16(9) . . ?
B20 B4 B19 60.12(9) . . ?
B21 B4 B3 59.77(9) . . ?
B21 B4 H4 121.3(8) . . ?
B21 B4 B6 107.09(11) . . ?
B21 B4 B19 59.71(9) . . ?
B21 B4 B20 107.63(11) . . ?
C10 B5 B2 60.06(8) . . ?
C10 B5 H5A 118.2(8) . . ?
C10 B5 B6 107.56(10) . . ?
C10 B5 B8 59.09(8) . . ?
C10 B5 B20 106.95(10) . . ?
B2 B5 H5A 117.7(8) . . ?
B2 B5 B20 108.64(11) . . ?
B6 B5 B2 60.19(9) . . ?
B6 B5 H5A 123.5(8) . . ?
B6 B5 B8 109.02(11) . . ?
B6 B5 B20 60.57(9) . . ?
B8 B5 B2 108.47(10) . . ?
B8 B5 H5A 121.8(8) . . ?
B8 B5 B20 60.39(9) . . ?
B20 B5 H5A 126.5(8) . . ?
B2 B6 B4 108.12(11) . . ?
B2 B6 H6A 120.3(9) . . ?
B2 B6 B20 107.83(11) . . ?
B3 B6 B2 60.38(9) . . ?
B3 B6 B4 60.08(9) . . ?
B3 B6 H6A 123.1(9) . . ?
B3 B6 B20 107.86(11) . . ?
B4 B6 H6A 124.2(8) . . ?
B5 B6 B2 59.93(9) . . ?
B5 B6 B3 108.16(11) . . ?
B5 B6 B4 107.54(11) . . ?
B5 B6 H6A 119.4(8) . . ?
B5 B6 B20 59.82(9) . . ?
B20 B6 B4 59.59(9) . . ?
B20 B6 H6A 121.7(9) . . ?
C10 B7 H7A 118.2(8) . . ?
C10 B7 B8 58.79(8) . . ?
C10 B7 B19 106.51(10) . . ?
C10 B7 B21 107.14(10) . . ?
C11 B7 C10 59.94(7) . . ?
C11 B7 H7A 114.7(8) . . ?
C11 B7 B8 105.98(10) . . ?
C11 B7 B19 105.28(10) . . ?
C11 B7 B21 58.36(8) . . ?
B8 B7 H7A 128.4(8) . . ?
B8 B7 B19 60.00(8) . . ?
B8 B7 B21 107.67(11) . . ?
B19 B7 H7A 130.4(8) . . ?
B21 B7 H7A 120.0(8) . . ?
B21 B7 B19 59.79(9) . . ?
C10 B8 B5 59.05(8) . . ?
C10 B8 B7 59.11(8) . . ?
C10 B8 H8A 116.8(8) . . ?
C10 B8 B19 106.81(10) . . ?
C10 B8 B20 106.52(11) . . ?
B5 B8 B7 107.02(10) . . ?
B5 B8 H8A 119.6(8) . . ?
B5 B8 B19 107.95(11) . . ?
B5 B8 B20 59.89(9) . . ?
B7 B8 H8A 120.3(8) . . ?
B7 B8 B19 60.06(8) . . ?
B7 B8 B20 107.79(11) . . ?
B19 B8 H8A 126.9(8) . . ?
B19 B8 B20 60.27(9) . . ?
B20 B8 H8A 126.6(8) . . ?
B10 B9 H9 123.1(8) . . ?
B10 B9 B11 59.60(9) . . ?
B11 B9 H9 123.5(8) . . ?
B12 B9 H9 121.6(8) . . ?
B12 B9 B10 107.52(11) . . ?
B12 B9 B11 59.76(9) . . ?
B12 B9 B18 108.02(11) . . ?
B13 B9 H9 120.1(8) . . ?
B13 B9 B10 107.85(10) . . ?
B13 B9 B11 107.80(11) . . ?
B13 B9 B12 60.14(9) . . ?
B13 B9 B18 59.90(8) . . ?
B18 B9 H9 120.9(8) . . ?
B18 B9 B10 60.20(8) . . ?
B18 B9 B11 107.86(11) . . ?
B9 B10 H10 122.2(8) . . ?
B9 B10 B16 107.96(11) . . ?
B9 B10 B18 59.79(8) . . ?
B11 B10 B9 60.44(9) . . ?
B11 B10 H10 123.1(8) . . ?
B11 B10 B16 60.14(9) . . ?
B11 B10 B18 108.21(11) . . ?
B15 B10 B9 107.59(10) . . ?
B15 B10 H10 120.5(8) . . ?
B15 B10 B11 108.21(11) . . ?
B15 B10 B16 59.80(8) . . ?
B15 B10 B18 59.54(8) . . ?
B16 B10 H10 122.6(8) . . ?
B18 B10 H10 120.5(8) . . ?
B18 B10 B16 107.34(10) . . ?
B9 B11 H11 121.6(9) . . ?
B10 B11 B9 59.96(9) . . ?
B10 B11 H11 122.2(9) . . ?
B10 B11 B16 60.29(9) . . ?
B10 B11 B17 107.68(11) . . ?
B12 B11 B9 59.48(9) . . ?
B12 B11 B10 107.58(11) . . ?
B12 B11 H11 121.3(9) . . ?
B12 B11 B16 107.28(11) . . ?
B12 B11 B17 59.84(9) . . ?
B16 B11 B9 107.70(10) . . ?
B16 B11 H11 122.8(8) . . ?
B17 B11 B9 107.27(11) . . ?
B17 B11 H11 122.1(9) . . ?
B17 B11 B16 59.39(9) . . ?
C13 B12 B9 105.42(10) . . ?
C13 B12 B11 105.48(10) . . ?
C13 B12 H12 115.6(9) . . ?
C13 B12 B13 58.81(8) . . ?
C13 B12 B17 58.61(8) . . ?
B9 B12 B11 60.76(9) . . ?
B9 B12 H12 127.0(9) . . ?
B9 B12 B13 59.83(9) . . ?
B9 B12 B17 108.54(11) . . ?
B11 B12 H12 130.3(8) . . ?
B13 B12 B11 108.34(11) . . ?
B13 B12 H12 116.2(8) . . ?
B13 B12 B17 107.64(11) . . ?
B17 B12 B11 60.16(9) . . ?
B17 B12 H12 120.8(9) . . ?
C12 B13 B9 106.82(10) . . ?
C12 B13 B12 107.43(10) . . ?
C12 B13 H13 119.0(8) . . ?
C12 B13 B18 58.75(8) . . ?
C13 B13 C12 59.50(7) . . ?
C13 B13 B9 105.52(10) . . ?
C13 B13 B12 58.73(8) . . ?
C13 B13 H13 116.7(8) . . ?
C13 B13 B18 105.76(10) . . ?
B9 B13 B12 60.03(9) . . ?
B9 B13 H13 128.6(8) . . ?
B9 B13 B18 60.44(9) . . ?
B12 B13 H13 120.2(8) . . ?
B18 B13 B12 108.36(11) . . ?
B18 B13 H13 126.8(8) . . ?
C12 B14 H14 116.9(8) . . ?
C12 B14 B15 59.26(8) . . ?
C12 B14 B16 106.98(10) . . ?
C12 B14 B17 107.09(10) . . ?
C13 B14 C12 59.56(7) . . ?
C13 B14 H14 117.4(8) . . ?
C13 B14 B15 105.81(10) . . ?
C13 B14 B16 104.82(10) . . ?
C13 B14 B17 58.22(8) . . ?
B15 B14 H14 125.1(8) . . ?
B15 B14 B16 60.28(8) . . ?
B15 B14 B17 107.77(11) . . ?
B16 B14 H14 129.8(8) . . ?
B16 B14 B17 59.54(9) . . ?
B17 B14 H14 122.9(8) . . ?
C12 B15 B10 106.82(10) . . ?
C12 B15 B14 59.34(8) . . ?
C12 B15 H15 119.9(8) . . ?
C12 B15 B16 106.75(10) . . ?
C12 B15 B18 58.94(8) . . ?
B10 B15 H15 124.2(8) . . ?
B10 B15 B16 60.50(8) . . ?
B14 B15 B10 108.23(11) . . ?
B14 B15 H15 120.7(8) . . ?
B14 B15 B16 59.91(8) . . ?
B16 B15 H15 124.2(8) . . ?
B18 B15 B10 60.55(8) . . ?
B18 B15 B14 107.63(10) . . ?
B18 B15 H15 120.5(8) . . ?
B18 B15 B16 108.69(10) . . ?
B10 B16 H16 123.2(8) . . ?
B11 B16 B10 59.57(9) . . ?
B11 B16 H16 124.3(8) . . ?
B14 B16 B10 107.52(10) . . ?
B14 B16 B11 108.32(10) . . ?
B14 B16 B15 59.82(8) . . ?
B14 B16 H16 119.4(8) . . ?
B15 B16 B10 59.70(8) . . ?
B15 B16 B11 107.67(10) . . ?
B15 B16 H16 119.9(8) . . ?
B17 B16 B10 107.62(11) . . ?
B17 B16 B11 60.03(9) . . ?
B17 B16 B14 60.64(8) . . ?
B17 B16 B15 108.27(10) . . ?
B17 B16 H16 122.0(8) . . ?
C13 B17 B11 105.50(10) . . ?
C13 B17 B12 58.81(8) . . ?
C13 B17 B14 58.80(8) . . ?
C13 B17 B16 105.50(10) . . ?
C13 B17 H17 115.8(8) . . ?
B11 B17 B14 108.11(11) . . ?
B11 B17 H17 129.6(8) . . ?
B12 B17 B11 60.00(9) . . ?
B12 B17 B14 107.63(10) . . ?
B12 B17 H17 120.2(8) . . ?
B14 B17 H17 117.2(8) . . ?
B16 B17 B11 60.58(9) . . ?
B16 B17 B12 108.35(11) . . ?
B16 B17 B14 59.82(8) . . ?
B16 B17 H17 127.4(8) . . ?
C12 B18 B9 107.04(10) . . ?
C12 B18 B10 106.73(10) . . ?
C12 B18 B13 59.81(8) . . ?
C12 B18 B15 59.46(8) . . ?
C12 B18 H18 118.6(8) . . ?
B9 B18 B10 60.01(9) . . ?
B9 B18 H18 124.5(8) . . ?
B10 B18 H18 126.0(8) . . ?
B13 B18 B9 59.66(9) . . ?
B13 B18 B10 107.51(10) . . ?
B13 B18 H18 119.6(8) . . ?
B15 B18 B9 108.06(10) . . ?
B15 B18 B10 59.91(8) . . ?
B15 B18 B13 107.91(10) . . ?
B15 B18 H18 121.2(8) . . ?
B4 B19 H19 123.8(8) . . ?
B7 B19 B4 107.58(11) . . ?
B7 B19 H19 119.1(8) . . ?
B7 B19 B20 107.40(11) . . ?
B8 B19 B4 107.62(11) . . ?
B8 B19 B7 59.94(8) . . ?
B8 B19 H19 121.7(8) . . ?
B8 B19 B20 59.90(9) . . ?
B20 B19 B4 59.44(9) . . ?
B20 B19 H19 125.1(8) . . ?
B21 B19 B4 59.56(9) . . ?
B21 B19 B7 60.09(9) . . ?
B21 B19 B8 107.86(11) . . ?
B21 B19 H19 120.4(8) . . ?
B21 B19 B20 106.97(11) . . ?
B4 B20 B6 60.25(9) . . ?
B4 B20 B8 108.37(11) . . ?
B4 B20 B19 60.44(9) . . ?
B4 B20 H20 124.0(8) . . ?
B5 B20 B4 107.90(11) . . ?
B5 B20 B6 59.61(9) . . ?
B5 B20 B8 59.72(8) . . ?
B5 B20 B19 107.47(11) . . ?
B5 B20 H20 119.3(8) . . ?
B6 B20 B19 108.18(11) . . ?
B6 B20 H20 121.3(8) . . ?
B8 B20 B6 107.73(11) . . ?
B8 B20 B19 59.83(9) . . ?
B8 B20 H20 120.3(9) . . ?
B19 B20 H20 123.7(8) . . ?
C11 B21 B3 58.93(8) . . ?
C11 B21 B4 105.87(11) . . ?
C11 B21 B7 58.89(8) . . ?
C11 B21 B19 105.94(10) . . ?
C11 B21 H21 115.5(9) . . ?
B3 B21 B4 60.34(9) . . ?
B3 B21 B7 108.06(10) . . ?
B3 B21 B19 108.99(11) . . ?
B3 B21 H21 120.7(9) . . ?
B4 B21 B7 108.54(11) . . ?
B4 B21 B19 60.73(9) . . ?
B4 B21 H21 130.1(9) . . ?
B7 B21 H21 116.0(9) . . ?
B19 B21 B7 60.12(9) . . ?
B19 B21 H21 126.4(9) . . ?

loop_
_geom_bond_atom_site_label_1
_geom_bond_atom_site_label_2
_geom_bond_distance
_geom_bond_site_symmetry_2
_geom_bond_publ_flag
N1 C9 1.4447(16) . ?
N1 C2 1.2926(17) . ?
N1 B1 1.5970(17) . ?
C6 H6 0.9300 . ?
C6 C7 1.390(2) . ?
C6 C5 1.383(2) . ?
C7 H7 0.9300 . ?
C7 C8 1.389(2) . ?
C8 H8 0.9300 . ?
C8 C9 1.3824(19) . ?
C9 C4 1.3910(18) . ?
C10 C11 1.7170(17) . ?
C10 B1 1.6522(18) . ?
C10 B2 1.7447(19) . ?
C10 B5 1.7181(19) . ?
C10 B7 1.7247(19) . ?
C10 B8 1.7189(19) . ?
C2 H2 0.9300 . ?
C2 C3 1.4829(18) . ?
C3 H3A 0.966(17) . ?
C3 H3B 0.969(17) . ?
C3 C4 1.4936(19) . ?
C4 C5 1.3845(19) . ?
C5 H5 0.9300 . ?
C11 C1 1.5123(18) . ?
C11 B2 1.7067(19) . ?
C11 B3 1.708(2) . ?
C11 B7 1.7123(19) . ?
C11 B21 1.703(2) . ?
C12 C13 1.7118(17) . ?
C12 B1 1.6688(18) . ?
C12 B13 1.7411(19) . ?
C12 B14 1.7328(18) . ?
C12 B15 1.7313(18) . ?
C12 B18 1.7220(19) . ?
C13 C14 1.5182(18) . ?
C13 B12 1.707(2) . ?
C13 B13 1.7080(19) . ?
C13 B14 1.7137(19) . ?
C13 B17 1.7031(19) . ?
C14 H14A 0.9600 . ?
C14 H14B 0.9600 . ?
C14 H14C 0.9600 . ?
C1 H1A 0.9600 . ?
C1 H1B 0.9600 . ?
C1 H1C 0.9600 . ?
B1 H1 1.098(14) . ?
B2 H2A 1.082(16) . ?
B2 B3 1.779(2) . ?
B2 B5 1.767(2) . ?
B2 B6 1.772(2) . ?
B3 H3 1.082(17) . ?
B3 B4 1.778(2) . ?
B3 B6 1.767(2) . ?
B3 B21 1.768(2) . ?
B4 H4 1.096(16) . ?
B4 B6 1.785(2) . ?
B4 B19 1.791(2) . ?
B4 B20 1.773(2) . ?
B4 B21 1.770(2) . ?
B5 H5A 1.090(15) . ?
B5 B6 1.766(2) . ?
B5 B8 1.767(2) . ?
B5 B20 1.770(2) . ?
B6 H6A 1.108(16) . ?
B6 B20 1.783(2) . ?
B7 H7A 1.069(15) . ?
B7 B8 1.776(2) . ?
B7 B19 1.778(2) . ?
B7 B21 1.778(2) . ?
B8 H8A 1.070(16) . ?
B8 B19 1.777(2) . ?
B8 B20 1.779(2) . ?
B9 H9 1.084(16) . ?
B9 B10 1.783(2) . ?
B9 B11 1.791(2) . ?
B9 B12 1.768(2) . ?
B9 B13 1.765(2) . ?
B9 B18 1.779(2) . ?
B10 H10 1.096(16) . ?
B10 B11 1.776(2) . ?
B10 B15 1.775(2) . ?
B10 B16 1.789(2) . ?
B10 B18 1.786(2) . ?
B11 H11 1.079(16) . ?
B11 B12 1.774(2) . ?
B11 B16 1.786(2) . ?
B11 B17 1.777(2) . ?
B12 H12 1.069(16) . ?
B12 B13 1.770(2) . ?
B12 B17 1.771(2) . ?
B13 H13 1.059(15) . ?
B13 B18 1.769(2) . ?
B14 H14 1.082(15) . ?
B14 B15 1.769(2) . ?
B14 B16 1.770(2) . ?
B14 B17 1.785(2) . ?
B15 H15 1.053(15) . ?
B15 B16 1.777(2) . ?
B15 B18 1.768(2) . ?
B16 H16 1.077(15) . ?
B16 B17 1.765(2) . ?
B17 H17 1.082(16) . ?
B18 H18 1.081(15) . ?
B19 H19 1.098(16) . ?
B19 B20 1.785(2) . ?
B19 B21 1.773(2) . ?
B20 H20 1.112(16) . ?
B21 H21 1.058(16) . ?

loop_
_geom_torsion_atom_site_label_1
_geom_torsion_atom_site_label_2
_geom_torsion_atom_site_label_3
_geom_torsion_atom_site_label_4
_geom_torsion
_geom_torsion_site_symmetry_1
_geom_torsion_site_symmetry_2
_geom_torsion_site_symmetry_3
_geom_torsion_site_symmetry_4
_geom_torsion_publ_flag
N1 C9 C4 C3 -0.48(14) . . . . ?
N1 C9 C4 C5 179.94(11) . . . . ?
N1 C2 C3 C4 1.64(14) . . . . ?
C6 C7 C8 C9 1.4(2) . . . . ?
C7 C6 C5 C4 -1.0(2) . . . . ?
C7 C8 C9 N1 178.35(13) . . . . ?
C7 C8 C9 C4 -0.7(2) . . . . ?
C8 C9 C4 C3 178.69(12) . . . . ?
C8 C9 C4 C5 -0.9(2) . . . . ?
C9 N1 C2 C3 -2.00(15) . . . . ?
C9 N1 B1 C10 -104.80(13) . . . . ?
C9 N1 B1 C12 123.98(12) . . . . ?
C9 C4 C5 C6 1.70(19) . . . . ?
C10 C11 B2 B3 -139.18(11) . . . . ?
C10 C11 B2 B5 -37.81(9) . . . . ?
C10 C11 B2 B6 -100.14(11) . . . . ?
C10 C11 B3 B2 38.11(10) . . . . ?
C10 C11 B3 B4 -64.01(13) . . . . ?
C10 C11 B3 B6 -1.09(14) . . . . ?
C10 C11 B3 B21 -103.13(11) . . . . ?
C10 C11 B7 B8 37.95(9) . . . . ?
C10 C11 B7 B19 100.50(11) . . . . ?
C10 C11 B7 B21 139.16(11) . . . . ?
C10 C11 B21 B3 104.33(11) . . . . ?
C10 C11 B21 B4 64.87(13) . . . . ?
C10 C11 B21 B7 -37.52(9) . . . . ?
C10 C11 B21 B19 1.44(13) . . . . ?
C10 B2 B3 C11 -36.18(9) . . . . ?
C10 B2 B3 B4 61.03(13) . . . . ?
C10 B2 B3 B6 99.02(12) . . . . ?
C10 B2 B3 B21 -2.15(14) . . . . ?
C10 B2 B5 B6 -136.99(11) . . . . ?
C10 B2 B5 B8 -35.18(9) . . . . ?
C10 B2 B5 B20 -99.25(11) . . . . ?
C10 B2 B6 B3 -100.72(11) . . . . ?
C10 B2 B6 B4 -62.89(13) . . . . ?
C10 B2 B6 B5 37.30(10) . . . . ?
C10 B2 B6 B20 0.10(14) . . . . ?
C10 B5 B6 B2 -38.32(10) . . . . ?
C10 B5 B6 B3 -0.58(15) . . . . ?
C10 B5 B6 B4 62.87(14) . . . . ?
C10 B5 B6 B20 99.94(12) . . . . ?
C10 B5 B8 B7 -35.93(9) . . . . ?
C10 B5 B8 B19 -99.21(11) . . . . ?
C10 B5 B8 B20 -136.99(11) . . . . ?
C10 B5 B20 B4 -63.51(13) . . . . ?
C10 B5 B20 B6 -100.96(11) . . . . ?
C10 B5 B20 B8 37.72(10) . . . . ?
C10 B5 B20 B19 0.26(14) . . . . ?
C10 B7 B8 B5 35.90(9) . . . . ?
C10 B7 B8 B19 137.18(11) . . . . ?
C10 B7 B8 B20 98.98(11) . . . . ?
C10 B7 B19 B4 63.26(13) . . . . ?
C10 B7 B19 B8 -37.32(10) . . . . ?
C10 B7 B19 B20 0.61(14) . . . . ?
C10 B7 B19 B21 100.55(11) . . . . ?
C10 B7 B21 C11 36.32(9) . . . . ?
C10 B7 B21 B3 2.50(14) . . . . ?
C10 B7 B21 B4 -61.41(13) . . . . ?
C10 B7 B21 B19 -99.47(11) . . . . ?
C10 B8 B19 B4 -62.97(13) . . . . ?
C10 B8 B19 B7 37.54(10) . . . . ?
C10 B8 B19 B20 -99.77(11) . . . . ?
C10 B8 B19 B21 -0.11(14) . . . . ?
C10 B8 B20 B4 62.83(13) . . . . ?
C10 B8 B20 B5 -37.60(10) . . . . ?
C10 B8 B20 B6 -0.89(14) . . . . ?
C10 B8 B20 B19 100.25(11) . . . . ?
C2 N1 C9 C8 -177.57(13) . . . . ?
C2 N1 C9 C4 1.54(14) . . . . ?
C2 N1 B1 C10 79.61(15) . . . . ?
C2 N1 B1 C12 -51.60(16) . . . . ?
C2 C3 C4 C9 -0.59(13) . . . . ?
C2 C3 C4 C5 178.92(14) . . . . ?
C3 C4 C5 C6 -177.76(13) . . . . ?
C5 C6 C7 C8 -0.6(2) . . . . ?
C11 C10 B1 N1 120.49(11) . . . . ?
C11 C10 B1 C12 -114.35(12) . . . . ?
C11 C10 B2 B3 35.74(10) . . . . ?
C11 C10 B2 B5 136.20(11) . . . . ?
C11 C10 B2 B6 98.30(11) . . . . ?
C11 C10 B5 B2 -38.45(9) . . . . ?
C11 C10 B5 B6 -0.07(14) . . . . ?
C11 C10 B5 B8 101.99(10) . . . . ?
C11 C10 B5 B20 63.68(12) . . . . ?
C11 C10 B7 B8 -136.27(10) . . . . ?
C11 C10 B7 B19 -98.39(11) . . . . ?
C11 C10 B7 B21 -35.63(10) . . . . ?
C11 C10 B8 B5 -100.22(10) . . . . ?
C11 C10 B8 B7 38.95(9) . . . . ?
C11 C10 B8 B19 0.98(13) . . . . ?
C11 C10 B8 B20 -62.23(12) . . . . ?
C11 B2 B3 B4 97.21(12) . . . . ?
C11 B2 B3 B6 135.21(11) . . . . ?
C11 B2 B3 B21 34.03(10) . . . . ?
C11 B2 B5 C10 38.32(9) . . . . ?
C11 B2 B5 B6 -98.67(11) . . . . ?
C11 B2 B5 B8 3.14(14) . . . . ?
C11 B2 B5 B20 -60.94(13) . . . . ?
C11 B2 B6 B3 -38.54(10) . . . . ?
C11 B2 B6 B4 -0.71(14) . . . . ?
C11 B2 B6 B5 99.48(11) . . . . ?
C11 B2 B6 B20 62.28(13) . . . . ?
C11 B3 B4 B6 99.10(11) . . . . ?
C11 B3 B4 B19 -1.57(14) . . . . ?
C11 B3 B4 B20 61.90(13) . . . . ?
C11 B3 B4 B21 -38.51(10) . . . . ?
C11 B3 B6 B2 38.54(10) . . . . ?
C11 B3 B6 B4 -99.20(11) . . . . ?
C11 B3 B6 B5 1.00(15) . . . . ?
C11 B3 B6 B20 -62.24(13) . . . . ?
C11 B3 B21 B4 135.29(11) . . . . ?
C11 B3 B21 B7 33.80(10) . . . . ?
C11 B3 B21 B19 97.57(11) . . . . ?
C11 B7 B8 C10 -38.49(9) . . . . ?
C11 B7 B8 B5 -2.59(13) . . . . ?
C11 B7 B8 B19 98.69(11) . . . . ?
C11 B7 B8 B20 60.49(13) . . . . ?
C11 B7 B19 B4 0.68(13) . . . . ?
C11 B7 B19 B8 -99.90(11) . . . . ?
C11 B7 B19 B20 -61.96(13) . . . . ?
C11 B7 B19 B21 37.98(9) . . . . ?
C11 B7 B21 B3 -33.82(10) . . . . ?
C11 B7 B21 B4 -97.73(12) . . . . ?
C11 B7 B21 B19 -135.79(11) . . . . ?
C12 C13 B12 B9 1.58(13) . . . . ?
C12 C13 B12 B11 64.87(12) . . . . ?
C12 C13 B12 B13 -37.49(10) . . . . ?
C12 C13 B12 B17 104.18(11) . . . . ?
C12 C13 B13 B9 100.66(11) . . . . ?
C12 C13 B13 B12 139.85(10) . . . . ?
C12 C13 B13 B18 37.64(9) . . . . ?
C12 C13 B14 B15 -38.50(9) . . . . ?
C12 C13 B14 B16 -101.24(10) . . . . ?
C12 C13 B14 B17 -139.90(11) . . . . ?
C12 C13 B17 B11 -64.78(13) . . . . ?
C12 C13 B17 B12 -104.02(11) . . . . ?
C12 C13 B17 B14 37.29(10) . . . . ?
C12 C13 B17 B16 -1.66(14) . . . . ?
C12 B13 B18 B9 137.17(10) . . . . ?
C12 B13 B18 B10 99.54(10) . . . . ?
C12 B13 B18 B15 36.31(9) . . . . ?
C12 B14 B15 B10 -99.15(11) . . . . ?
C12 B14 B15 B16 -136.95(10) . . . . ?
C12 B14 B15 B18 -35.15(9) . . . . ?
C12 B14 B16 B10 0.56(13) . . . . ?
C12 B14 B16 B11 -62.38(13) . . . . ?
C12 B14 B16 B15 37.84(9) . . . . ?
C12 B14 B16 B17 -100.19(11) . . . . ?
C12 B14 B17 C13 -35.52(9) . . . . ?
C12 B14 B17 B11 61.99(13) . . . . ?
C12 B14 B17 B12 -1.38(14) . . . . ?
C12 B14 B17 B16 100.00(11) . . . . ?
C12 B15 B16 B10 100.19(11) . . . . ?
C12 B15 B16 B11 63.49(13) . . . . ?
C12 B15 B16 B14 -37.82(9) . . . . ?
C12 B15 B16 B17 0.04(14) . . . . ?
C12 B15 B18 B9 -99.52(11) . . . . ?
C12 B15 B18 B10 -136.71(11) . . . . ?
C12 B15 B18 B13 -36.46(9) . . . . ?
C13 C12 B1 N1 -84.12(12) . . . . ?
C13 C12 B1 C10 151.28(10) . . . . ?
C13 C12 B13 B9 -98.41(11) . . . . ?
C13 C12 B13 B12 -35.29(10) . . . . ?
C13 C12 B13 B18 -136.57(10) . . . . ?
C13 C12 B14 B15 135.82(11) . . . . ?
C13 C12 B14 B16 97.52(11) . . . . ?
C13 C12 B14 B17 34.95(9) . . . . ?
C13 C12 B15 B10 62.46(12) . . . . ?
C13 C12 B15 B14 -39.11(9) . . . . ?
C13 C12 B15 B16 -1.03(13) . . . . ?
C13 C12 B15 B18 101.05(10) . . . . ?
C13 C12 B18 B9 0.49(12) . . . . ?
C13 C12 B18 B10 -62.52(12) . . . . ?
C13 C12 B18 B13 38.35(9) . . . . ?
C13 C12 B18 B15 -100.79(10) . . . . ?
C13 B12 B13 C12 35.62(9) . . . . ?
C13 B12 B13 B9 135.35(11) . . . . ?
C13 B12 B13 B18 97.66(11) . . . . ?
C13 B12 B17 B11 -135.27(11) . . . . ?
C13 B12 B17 B14 -34.13(10) . . . . ?
C13 B12 B17 B16 -97.37(11) . . . . ?
C13 B13 B18 C12 -37.99(9) . . . . ?
C13 B13 B18 B9 99.18(11) . . . . ?
C13 B13 B18 B10 61.55(12) . . . . ?
C13 B13 B18 B15 -1.68(13) . . . . ?
C13 B14 B15 C12 38.64(9) . . . . ?
C13 B14 B15 B10 -60.50(12) . . . . ?
C13 B14 B15 B16 -98.31(11) . . . . ?
C13 B14 B15 B18 3.49(13) . . . . ?
C13 B14 B16 B10 62.71(12) . . . . ?
C13 B14 B16 B11 -0.22(13) . . . . ?
C13 B14 B16 B15 99.99(10) . . . . ?
C13 B14 B16 B17 -38.04(9) . . . . ?
C13 B14 B17 B11 97.51(11) . . . . ?
C13 B14 B17 B12 34.14(10) . . . . ?
C13 B14 B17 B16 135.52(11) . . . . ?
C14 C13 B12 B9 148.03(11) . . . . ?
C14 C13 B12 B11 -148.68(12) . . . . ?
C14 C13 B12 B13 108.96(13) . . . . ?
C14 C13 B12 B17 -109.37(13) . . . . ?
C14 C13 B13 C12 110.15(13) . . . . ?
C14 C13 B13 B9 -149.18(12) . . . . ?
C14 C13 B13 B12 -110.00(13) . . . . ?
C14 C13 B13 B18 147.79(11) . . . . ?
C14 C13 B14 C12 -110.17(12) . . . . ?
C14 C13 B14 B15 -148.67(11) . . . . ?
C14 C13 B14 B16 148.59(11) . . . . ?
C14 C13 B14 B17 109.93(13) . . . . ?
C14 C13 B17 B11 149.17(12) . . . . ?
C14 C13 B17 B12 109.94(13) . . . . ?
C14 C13 B17 B14 -108.76(13) . . . . ?
C14 C13 B17 B16 -147.70(12) . . . . ?
C1 C11 B2 C10 -110.46(13) . . . . ?
C1 C11 B2 B3 110.36(13) . . . . ?
C1 C11 B2 B5 -148.28(11) . . . . ?
C1 C11 B2 B6 149.40(12) . . . . ?
C1 C11 B3 B2 -109.75(13) . . . . ?
C1 C11 B3 B4 148.13(12) . . . . ?
C1 C11 B3 B6 -148.95(12) . . . . ?
C1 C11 B3 B21 109.01(13) . . . . ?
C1 C11 B7 C10 110.89(12) . . . . ?
C1 C11 B7 B8 148.84(11) . . . . ?
C1 C11 B7 B19 -148.61(11) . . . . ?
C1 C11 B7 B21 -109.95(13) . . . . ?
C1 C11 B21 B3 -110.38(13) . . . . ?
C1 C11 B21 B4 -149.85(12) . . . . ?
C1 C11 B21 B7 107.77(13) . . . . ?
C1 C11 B21 B19 146.73(12) . . . . ?
B1 N1 C9 C8 6.2(2) . . . . ?
B1 N1 C9 C4 -174.72(11) . . . . ?
B1 N1 C2 C3 174.18(11) . . . . ?
B1 C10 C11 C1 5.83(16) . . . . ?
B1 C10 C11 B2 -103.05(12) . . . . ?
B1 C10 C11 B3 -141.81(11) . . . . ?
B1 C10 C11 B7 112.02(12) . . . . ?
B1 C10 C11 B21 150.54(11) . . . . ?
B1 C10 B2 C11 108.56(11) . . . . ?
B1 C10 B2 B3 144.30(11) . . . . ?
B1 C10 B2 B5 -115.25(11) . . . . ?
B1 C10 B2 B6 -153.14(11) . . . . ?
B1 C10 B5 B2 101.73(12) . . . . ?
B1 C10 B5 B6 140.10(12) . . . . ?
B1 C10 B5 B8 -117.83(13) . . . . ?
B1 C10 B5 B20 -156.15(11) . . . . ?
B1 C10 B7 C11 -105.47(12) . . . . ?
B1 C10 B7 B8 118.26(12) . . . . ?
B1 C10 B7 B19 156.14(11) . . . . ?
B1 C10 B7 B21 -141.10(11) . . . . ?
B1 C10 B8 B5 111.12(13) . . . . ?
B1 C10 B8 B7 -109.71(13) . . . . ?
B1 C10 B8 B19 -147.68(12) . . . . ?
B1 C10 B8 B20 149.11(12) . . . . ?
B1 C12 C13 C14 2.16(15) . . . . ?
B1 C12 C13 B12 148.41(10) . . . . ?
B1 C12 C13 B13 110.40(11) . . . . ?
B1 C12 C13 B14 -105.35(11) . . . . ?
B1 C12 C13 B17 -143.55(11) . . . . ?
B1 C12 B13 C13 -102.17(11) . . . . ?
B1 C12 B13 B9 159.42(11) . . . . ?
B1 C12 B13 B12 -137.45(11) . . . . ?
B1 C12 B13 B18 121.26(12) . . . . ?
B1 C12 B14 C13 104.42(11) . . . . ?
B1 C12 B14 B15 -119.76(11) . . . . ?
B1 C12 B14 B16 -158.07(10) . . . . ?
B1 C12 B14 B17 139.36(11) . . . . ?
B1 C12 B15 B10 -157.94(11) . . . . ?
B1 C12 B15 B14 100.49(13) . . . . ?
B1 C12 B15 B16 138.57(12) . . . . ?
B1 C12 B15 B18 -119.35(13) . . . . ?
B1 C12 B18 B9 -143.12(12) . . . . ?
B1 C12 B18 B10 153.87(12) . . . . ?
B1 C12 B18 B13 -105.27(13) . . . . ?
B1 C12 B18 B15 115.59(13) . . . . ?
B2 C10 C11 C1 108.88(13) . . . . ?
B2 C10 C11 B3 -38.76(10) . . . . ?
B2 C10 C11 B7 -144.93(11) . . . . ?
B2 C10 C11 B21 -106.41(12) . . . . ?
B2 C10 B1 N1 54.24(13) . . . . ?
B2 C10 B1 C12 179.40(10) . . . . ?
B2 C10 B5 B6 38.38(10) . . . . ?
B2 C10 B5 B8 140.44(11) . . . . ?
B2 C10 B5 B20 102.12(11) . . . . ?
B2 C10 B7 C11 31.70(10) . . . . ?
B2 C10 B7 B8 -104.57(11) . . . . ?
B2 C10 B7 B19 -66.70(13) . . . . ?
B2 C10 B7 B21 -3.94(14) . . . . ?
B2 C10 B8 B5 -37.00(10) . . . . ?
B2 C10 B8 B7 102.17(11) . . . . ?
B2 C10 B8 B19 64.20(13) . . . . ?
B2 C10 B8 B20 0.99(13) . . . . ?
B2 C11 B3 B4 -102.12(12) . . . . ?
B2 C11 B3 B6 -39.20(10) . . . . ?
B2 C11 B3 B21 -141.24(11) . . . . ?
B2 C11 B7 C10 -33.11(10) . . . . ?
B2 C11 B7 B8 4.84(14) . . . . ?
B2 C11 B7 B19 67.39(13) . . . . ?
B2 C11 B7 B21 106.05(12) . . . . ?
B2 C11 B21 B3 37.49(11) . . . . ?
B2 C11 B21 B4 -1.97(14) . . . . ?
B2 C11 B21 B7 -104.36(11) . . . . ?
B2 C11 B21 B19 -65.40(13) . . . . ?
B2 B3 B4 B6 37.76(10) . . . . ?
B2 B3 B4 B19 -62.91(13) . . . . ?
B2 B3 B4 B20 0.56(15) . . . . ?
B2 B3 B4 B21 -99.85(11) . . . . ?
B2 B3 B6 B4 -137.74(11) . . . . ?
B2 B3 B6 B5 -37.53(10) . . . . ?
B2 B3 B6 B20 -100.77(12) . . . . ?
B2 B3 B21 C11 -34.00(10) . . . . ?
B2 B3 B21 B4 101.29(12) . . . . ?
B2 B3 B21 B7 -0.20(15) . . . . ?
B2 B3 B21 B19 63.57(14) . . . . ?
B2 B5 B6 B3 37.73(11) . . . . ?
B2 B5 B6 B4 101.19(12) . . . . ?
B2 B5 B6 B20 138.26(11) . . . . ?
B2 B5 B8 C10 35.58(10) . . . . ?
B2 B5 B8 B7 -0.34(14) . . . . ?
B2 B5 B8 B19 -63.63(13) . . . . ?
B2 B5 B8 B20 -101.40(12) . . . . ?
B2 B5 B20 B4 -0.12(14) . . . . ?
B2 B5 B20 B6 -37.56(10) . . . . ?
B2 B5 B20 B8 101.12(11) . . . . ?
B2 B5 B20 B19 63.66(13) . . . . ?
B2 B6 B20 B4 -100.96(12) . . . . ?
B2 B6 B20 B5 37.25(10) . . . . ?
B2 B6 B20 B8 0.48(15) . . . . ?
B2 B6 B20 B19 -62.75(14) . . . . ?
B3 C11 B2 C10 139.18(11) . . . . ?
B3 C11 B2 B5 101.36(12) . . . . ?
B3 C11 B2 B6 39.04(10) . . . . ?
B3 C11 B7 C10 -102.30(11) . . . . ?
B3 C11 B7 B8 -64.35(13) . . . . ?
B3 C11 B7 B19 -1.79(14) . . . . ?
B3 C11 B7 B21 36.86(11) . . . . ?
B3 C11 B21 B4 -39.46(10) . . . . ?
B3 C11 B21 B7 -141.84(11) . . . . ?
B3 C11 B21 B19 -102.89(12) . . . . ?
B3 B2 B5 C10 99.72(11) . . . . ?
B3 B2 B5 B6 -37.27(10) . . . . ?
B3 B2 B5 B8 64.54(13) . . . . ?
B3 B2 B5 B20 0.46(14) . . . . ?
B3 B2 B6 B4 37.83(11) . . . . ?
B3 B2 B6 B5 138.02(11) . . . . ?
B3 B2 B6 B20 100.82(12) . . . . ?
B3 B4 B6 B2 -37.97(11) . . . . ?
B3 B4 B6 B5 -101.26(12) . . . . ?
B3 B4 B6 B20 -138.43(11) . . . . ?
B3 B4 B19 B7 0.56(14) . . . . ?
B3 B4 B19 B8 63.77(13) . . . . ?
B3 B4 B19 B20 100.76(12) . . . . ?
B3 B4 B19 B21 -36.98(10) . . . . ?
B3 B4 B20 B5 -0.28(15) . . . . ?
B3 B4 B20 B6 36.89(11) . . . . ?
B3 B4 B20 B8 -63.47(14) . . . . ?
B3 B4 B20 B19 -100.62(12) . . . . ?
B3 B4 B21 C11 38.79(10) . . . . ?
B3 B4 B21 B7 100.68(12) . . . . ?
B3 B4 B21 B19 138.46(11) . . . . ?
B3 B6 B20 B4 -37.17(11) . . . . ?
B3 B6 B20 B5 101.04(12) . . . . ?
B3 B6 B20 B8 64.27(14) . . . . ?
B3 B6 B20 B19 1.03(15) . . . . ?
B4 B3 B6 B2 137.74(11) . . . . ?
B4 B3 B6 B5 100.20(12) . . . . ?
B4 B3 B6 B20 36.96(11) . . . . ?
B4 B3 B21 C11 -135.29(11) . . . . ?
B4 B3 B21 B7 -101.49(12) . . . . ?
B4 B3 B21 B19 -37.72(10) . . . . ?
B4 B6 B20 B5 138.21(11) . . . . ?
B4 B6 B20 B8 101.44(12) . . . . ?
B4 B6 B20 B19 38.20(10) . . . . ?
B4 B19 B20 B5 -101.07(12) . . . . ?
B4 B19 B20 B6 -38.12(11) . . . . ?
B4 B19 B20 B8 -138.48(11) . . . . ?
B4 B19 B21 C11 99.55(11) . . . . ?
B4 B19 B21 B3 37.54(10) . . . . ?
B4 B19 B21 B7 137.93(11) . . . . ?
B5 C10 C11 C1 148.39(12) . . . . ?
B5 C10 C11 B2 39.51(10) . . . . ?
B5 C10 C11 B3 0.75(14) . . . . ?
B5 C10 C11 B7 -105.42(11) . . . . ?
B5 C10 C11 B21 -66.90(12) . . . . ?
B5 C10 B1 N1 -16.02(15) . . . . ?
B5 C10 B1 C12 109.14(13) . . . . ?
B5 C10 B2 C11 -136.20(11) . . . . ?
B5 C10 B2 B3 -100.46(12) . . . . ?
B5 C10 B2 B6 -37.90(10) . . . . ?
B5 C10 B7 C11 97.93(11) . . . . ?
B5 C10 B7 B8 -38.34(10) . . . . ?
B5 C10 B7 B19 -0.47(14) . . . . ?
B5 C10 B7 B21 62.29(13) . . . . ?
B5 C10 B8 B7 139.17(10) . . . . ?
B5 C10 B8 B19 101.20(11) . . . . ?
B5 C10 B8 B20 37.99(10) . . . . ?
B5 B2 B3 C11 -97.85(11) . . . . ?
B5 B2 B3 B4 -0.63(14) . . . . ?
B5 B2 B3 B6 37.36(10) . . . . ?
B5 B2 B3 B21 -63.81(13) . . . . ?
B5 B2 B6 B3 -138.02(11) . . . . ?
B5 B2 B6 B4 -100.19(12) . . . . ?
B5 B2 B6 B20 -37.20(10) . . . . ?
B5 B6 B20 B4 -138.21(11) . . . . ?
B5 B6 B20 B8 -36.77(10) . . . . ?
B5 B6 B20 B19 -100.00(12) . . . . ?
B5 B8 B19 B4 -0.81(14) . . . . ?
B5 B8 B19 B7 99.70(11) . . . . ?
B5 B8 B19 B20 -37.60(10) . . . . ?
B5 B8 B19 B21 62.05(13) . . . . ?
B5 B8 B20 B4 100.44(12) . . . . ?
B5 B8 B20 B6 36.72(10) . . . . ?
B5 B8 B20 B19 137.85(11) . . . . ?
B6 B2 B3 C11 -135.21(11) . . . . ?
B6 B2 B3 B4 -37.99(11) . . . . ?
B6 B2 B3 B21 -101.17(12) . . . . ?
B6 B2 B5 C10 136.99(11) . . . . ?
B6 B2 B5 B8 101.81(12) . . . . ?
B6 B2 B5 B20 37.73(10) . . . . ?
B6 B3 B4 B19 -100.67(12) . . . . ?
B6 B3 B4 B20 -37.20(11) . . . . ?
B6 B3 B4 B21 -137.62(11) . . . . ?
B6 B3 B21 C11 -97.22(11) . . . . ?
B6 B3 B21 B4 38.07(10) . . . . ?
B6 B3 B21 B7 -63.41(14) . . . . ?
B6 B3 B21 B19 0.35(14) . . . . ?
B6 B4 B19 B7 -62.22(14) . . . . ?
B6 B4 B19 B8 1.00(15) . . . . ?
B6 B4 B19 B20 37.99(11) . . . . ?
B6 B4 B19 B21 -99.75(12) . . . . ?
B6 B4 B20 B5 -37.17(10) . . . . ?
B6 B4 B20 B8 -100.36(12) . . . . ?
B6 B4 B20 B19 -137.51(11) . . . . ?
B6 B4 B21 C11 1.39(14) . . . . ?
B6 B4 B21 B3 -37.40(10) . . . . ?
B6 B4 B21 B7 63.28(14) . . . . ?
B6 B4 B21 B19 101.06(12) . . . . ?
B6 B5 B8 C10 99.53(12) . . . . ?
B6 B5 B8 B7 63.60(13) . . . . ?
B6 B5 B8 B19 0.31(14) . . . . ?
B6 B5 B8 B20 -37.46(11) . . . . ?
B6 B5 B20 B4 37.45(10) . . . . ?
B6 B5 B20 B8 138.69(11) . . . . ?
B6 B5 B20 B19 101.23(12) . . . . ?
B7 C10 C11 C1 -106.19(13) . . . . ?
B7 C10 C11 B2 144.93(11) . . . . ?
B7 C10 C11 B3 106.17(11) . . . . ?
B7 C10 C11 B21 38.52(10) . . . . ?
B7 C10 B1 N1 -170.07(10) . . . . ?
B7 C10 B1 C12 -44.92(16) . . . . ?
B7 C10 B2 C11 -31.92(10) . . . . ?
B7 C10 B2 B3 3.82(14) . . . . ?
B7 C10 B2 B5 104.28(11) . . . . ?
B7 C10 B2 B6 66.38(13) . . . . ?
B7 C10 B5 B2 -101.99(11) . . . . ?
B7 C10 B5 B6 -63.62(13) . . . . ?
B7 C10 B5 B8 38.45(10) . . . . ?
B7 C10 B5 B20 0.13(14) . . . . ?
B7 C10 B8 B5 -139.17(10) . . . . ?
B7 C10 B8 B19 -37.97(10) . . . . ?
B7 C10 B8 B20 -101.18(11) . . . . ?
B7 C11 B2 C10 32.79(10) . . . . ?
B7 C11 B2 B3 -106.38(12) . . . . ?
B7 C11 B2 B5 -5.02(14) . . . . ?
B7 C11 B2 B6 -67.34(13) . . . . ?
B7 C11 B3 B2 104.26(12) . . . . ?
B7 C11 B3 B4 2.14(14) . . . . ?
B7 C11 B3 B6 65.06(13) . . . . ?
B7 C11 B3 B21 -36.98(11) . . . . ?
B7 C11 B21 B3 141.84(11) . . . . ?
B7 C11 B21 B4 102.38(12) . . . . ?
B7 C11 B21 B19 38.96(10) . . . . ?
B7 B8 B19 B4 -100.51(12) . . . . ?
B7 B8 B19 B20 -137.30(11) . . . . ?
B7 B8 B19 B21 -37.65(10) . . . . ?
B7 B8 B20 B4 0.69(15) . . . . ?
B7 B8 B20 B5 -99.75(11) . . . . ?
B7 B8 B20 B6 -63.03(13) . . . . ?
B7 B8 B20 B19 38.11(10) . . . . ?
B7 B19 B20 B4 100.52(12) . . . . ?
B7 B19 B20 B5 -0.54(15) . . . . ?
B7 B19 B20 B6 62.40(14) . . . . ?
B7 B19 B20 B8 -37.96(10) . . . . ?
B7 B19 B21 C11 -38.38(10) . . . . ?
B7 B19 B21 B3 -100.39(11) . . . . ?
B7 B19 B21 B4 -137.93(11) . . . . ?
B8 C10 C11 C1 -146.26(11) . . . . ?
B8 C10 C11 B2 104.86(11) . . . . ?
B8 C10 C11 B3 66.10(13) . . . . ?
B8 C10 C11 B7 -40.07(10) . . . . ?
B8 C10 C11 B21 -1.55(13) . . . . ?
B8 C10 B1 N1 -93.27(14) . . . . ?
B8 C10 B1 C12 31.89(17) . . . . ?
B8 C10 B2 C11 -98.99(11) . . . . ?
B8 C10 B2 B3 -63.25(13) . . . . ?
B8 C10 B2 B5 37.21(10) . . . . ?
B8 C10 B2 B6 -0.69(14) . . . . ?
B8 C10 B5 B2 -140.44(11) . . . . ?
B8 C10 B5 B6 -102.07(12) . . . . ?
B8 C10 B5 B20 -38.32(10) . . . . ?
B8 C10 B7 C11 136.27(10) . . . . ?
B8 C10 B7 B19 37.88(10) . . . . ?
B8 C10 B7 B21 100.64(11) . . . . ?
B8 B5 B6 B2 -100.88(11) . . . . ?
B8 B5 B6 B3 -63.14(14) . . . . ?
B8 B5 B6 B4 0.31(15) . . . . ?
B8 B5 B6 B20 37.38(10) . . . . ?
B8 B5 B20 B4 -101.24(12) . . . . ?
B8 B5 B20 B6 -138.69(11) . . . . ?
B8 B5 B20 B19 -37.46(10) . . . . ?
B8 B7 B19 B4 100.58(11) . . . . ?
B8 B7 B19 B20 37.94(10) . . . . ?
B8 B7 B19 B21 137.88(11) . . . . ?
B8 B7 B21 C11 98.23(11) . . . . ?
B8 B7 B21 B3 64.41(13) . . . . ?
B8 B7 B21 B4 0.49(14) . . . . ?
B8 B7 B21 B19 -37.56(10) . . . . ?
B8 B19 B20 B4 138.48(11) . . . . ?
B8 B19 B20 B5 37.41(10) . . . . ?
B8 B19 B20 B6 100.36(12) . . . . ?
B8 B19 B21 C11 -0.79(14) . . . . ?
B8 B19 B21 B3 -62.80(13) . . . . ?
B8 B19 B21 B4 -100.35(12) . . . . ?
B8 B19 B21 B7 37.58(10) . . . . ?
B9 B10 B11 B12 -37.00(11) . . . . ?
B9 B10 B11 B16 -137.25(11) . . . . ?
B9 B10 B11 B17 -100.12(11) . . . . ?
B9 B10 B15 C12 0.87(13) . . . . ?
B9 B10 B15 B14 63.39(13) . . . . ?
B9 B10 B15 B16 100.94(11) . . . . ?
B9 B10 B15 B18 -36.98(10) . . . . ?
B9 B10 B16 B11 38.37(10) . . . . ?
B9 B10 B16 B14 -62.98(13) . . . . ?
B9 B10 B16 B15 -100.31(11) . . . . ?
B9 B10 B16 B17 0.96(13) . . . . ?
B9 B10 B18 C12 100.36(11) . . . . ?
B9 B10 B18 B13 37.47(10) . . . . ?
B9 B10 B18 B15 138.43(11) . . . . ?
B9 B11 B12 C13 -99.27(11) . . . . ?
B9 B11 B12 B13 -37.59(10) . . . . ?
B9 B11 B12 B17 -137.84(11) . . . . ?
B9 B11 B16 B10 -38.08(10) . . . . ?
B9 B11 B16 B14 61.90(14) . . . . ?
B9 B11 B16 B15 -1.33(14) . . . . ?
B9 B11 B16 B17 99.98(12) . . . . ?
B9 B11 B17 C13 -1.40(14) . . . . ?
B9 B11 B17 B12 37.27(10) . . . . ?
B9 B11 B17 B14 -63.05(13) . . . . ?
B9 B11 B17 B16 -100.72(11) . . . . ?
B9 B12 B13 C12 -99.74(11) . . . . ?
B9 B12 B13 C13 -135.35(11) . . . . ?
B9 B12 B13 B18 -37.69(10) . . . . ?
B9 B12 B17 C13 97.11(11) . . . . ?
B9 B12 B17 B11 -38.15(10) . . . . ?
B9 B12 B17 B14 62.98(13) . . . . ?
B9 B12 B17 B16 -0.26(14) . . . . ?
B9 B13 B18 C12 -137.17(10) . . . . ?
B9 B13 B18 B10 -37.63(10) . . . . ?
B9 B13 B18 B15 -100.86(11) . . . . ?
B10 B9 B11 B12 138.24(11) . . . . ?
B10 B9 B11 B16 38.23(10) . . . . ?
B10 B9 B11 B17 100.81(12) . . . . ?
B10 B9 B12 C13 62.34(13) . . . . ?
B10 B9 B12 B11 -37.04(10) . . . . ?
B10 B9 B12 B13 100.92(11) . . . . ?
B10 B9 B12 B17 0.85(14) . . . . ?
B10 B9 B13 C12 0.41(14) . . . . ?
B10 B9 B13 C13 -61.79(13) . . . . ?
B10 B9 B13 B12 -100.36(12) . . . . ?
B10 B9 B13 B18 37.80(10) . . . . ?
B10 B9 B18 C12 -99.83(11) . . . . ?
B10 B9 B18 B13 -137.75(11) . . . . ?
B10 B9 B18 B15 -37.15(10) . . . . ?
B10 B11 B12 C13 -62.06(13) . . . . ?
B10 B11 B12 B9 37.21(10) . . . . ?
B10 B11 B12 B13 -0.37(15) . . . . ?
B10 B11 B12 B17 -100.62(12) . . . . ?
B10 B11 B16 B14 99.98(11) . . . . ?
B10 B11 B16 B15 36.75(10) . . . . ?
B10 B11 B16 B17 138.07(11) . . . . ?
B10 B11 B17 C13 61.79(13) . . . . ?
B10 B11 B17 B12 100.45(12) . . . . ?
B10 B11 B17 B14 0.14(14) . . . . ?
B10 B11 B17 B16 -37.53(10) . . . . ?
B10 B15 B16 B11 -36.70(10) . . . . ?
B10 B15 B16 B14 -138.01(11) . . . . ?
B10 B15 B16 B17 -100.15(12) . . . . ?
B10 B15 B18 C12 136.71(11) . . . . ?
B10 B15 B18 B9 37.19(10) . . . . ?
B10 B15 B18 B13 100.26(11) . . . . ?
B10 B16 B17 C13 -62.13(13) . . . . ?
B10 B16 B17 B11 37.20(10) . . . . ?
B10 B16 B17 B12 -0.44(14) . . . . ?
B10 B16 B17 B14 -100.59(11) . . . . ?
B11 B9 B10 B15 -101.37(12) . . . . ?
B11 B9 B10 B16 -38.23(10) . . . . ?
B11 B9 B10 B18 -138.24(11) . . . . ?
B11 B9 B12 C13 99.38(11) . . . . ?
B11 B9 B12 B13 137.96(11) . . . . ?
B11 B9 B12 B17 37.89(10) . . . . ?
B11 B9 B13 C12 63.35(13) . . . . ?
B11 B9 B13 C13 1.14(14) . . . . ?
B11 B9 B13 B12 -37.42(10) . . . . ?
B11 B9 B13 B18 100.74(11) . . . . ?
B11 B9 B18 C12 -62.70(13) . . . . ?
B11 B9 B18 B10 37.13(10) . . . . ?
B11 B9 B18 B13 -100.63(12) . . . . ?
B11 B9 B18 B15 -0.03(14) . . . . ?
B11 B10 B15 C12 -63.00(12) . . . . ?
B11 B10 B15 B14 -0.47(14) . . . . ?
B11 B10 B15 B16 37.08(10) . . . . ?
B11 B10 B15 B18 -100.85(12) . . . . ?
B11 B10 B16 B14 -101.35(11) . . . . ?
B11 B10 B16 B15 -138.67(11) . . . . ?
B11 B10 B16 B17 -37.40(10) . . . . ?
B11 B10 B18 C12 62.77(13) . . . . ?
B11 B10 B18 B9 -37.58(10) . . . . ?
B11 B10 B18 B13 -0.11(14) . . . . ?
B11 B10 B18 B15 100.84(12) . . . . ?
B11 B12 B13 C12 -61.74(14) . . . . ?
B11 B12 B13 C13 -97.35(12) . . . . ?
B11 B12 B13 B9 38.00(10) . . . . ?
B11 B12 B13 B18 0.31(14) . . . . ?
B11 B12 B17 C13 135.27(11) . . . . ?
B11 B12 B17 B14 101.13(12) . . . . ?
B11 B12 B17 B16 37.90(10) . . . . ?
B11 B16 B17 C13 -99.33(11) . . . . ?
B11 B16 B17 B12 -37.64(10) . . . . ?
B11 B16 B17 B14 -137.79(11) . . . . ?
B12 C13 B13 C12 -139.85(10) . . . . ?
B12 C13 B13 B9 -39.18(10) . . . . ?
B12 C13 B13 B18 -102.21(11) . . . . ?
B12 C13 B14 C12 102.47(11) . . . . ?
B12 C13 B14 B15 63.97(13) . . . . ?
B12 C13 B14 B16 1.24(14) . . . . ?
B12 C13 B14 B17 -37.43(11) . . . . ?
B12 C13 B17 B11 39.23(10) . . . . ?
B12 C13 B17 B14 141.30(11) . . . . ?
B12 C13 B17 B16 102.36(12) . . . . ?
B12 B9 B10 B11 37.11(10) . . . . ?
B12 B9 B10 B15 -64.25(13) . . . . ?
B12 B9 B10 B16 -1.12(14) . . . . ?
B12 B9 B10 B18 -101.12(11) . . . . ?
B12 B9 B11 B10 -138.24(11) . . . . ?
B12 B9 B11 B16 -100.01(12) . . . . ?
B12 B9 B11 B17 -37.43(10) . . . . ?
B12 B9 B13 C12 100.77(11) . . . . ?
B12 B9 B13 C13 38.56(10) . . . . ?
B12 B9 B13 B18 138.16(11) . . . . ?
B12 B9 B18 C12 0.46(14) . . . . ?
B12 B9 B18 B10 100.28(11) . . . . ?
B12 B9 B18 B13 -37.47(10) . . . . ?
B12 B9 B18 B15 63.13(13) . . . . ?
B12 B11 B16 B10 -100.76(12) . . . . ?
B12 B11 B16 B14 -0.78(14) . . . . ?
B12 B11 B16 B15 -64.01(13) . . . . ?
B12 B11 B16 B17 37.31(10) . . . . ?
B12 B11 B17 C13 -38.67(10) . . . . ?
B12 B11 B17 B14 -100.32(11) . . . . ?
B12 B11 B17 B16 -137.98(11) . . . . ?
B12 B13 B18 C12 -99.66(11) . . . . ?
B12 B13 B18 B9 37.51(10) . . . . ?
B12 B13 B18 B10 -0.12(14) . . . . ?
B12 B13 B18 B15 -63.35(13) . . . . ?
B13 C12 C13 C14 -108.24(13) . . . . ?
B13 C12 C13 B12 38.01(10) . . . . ?
B13 C12 C13 B14 144.25(11) . . . . ?
B13 C12 C13 B17 106.05(12) . . . . ?
B13 C12 B1 N1 -17.35(15) . . . . ?
B13 C12 B1 C10 -141.95(11) . . . . ?
B13 C12 B14 C13 -32.35(10) . . . . ?
B13 C12 B14 B15 103.48(11) . . . . ?
B13 C12 B14 B16 65.17(12) . . . . ?
B13 C12 B14 B17 2.60(13) . . . . ?
B13 C12 B15 B10 -0.63(13) . . . . ?
B13 C12 B15 B14 -102.21(11) . . . . ?
B13 C12 B15 B16 -64.12(12) . . . . ?
B13 C12 B15 B18 37.96(10) . . . . ?
B13 C12 B18 B9 -37.86(9) . . . . ?
B13 C12 B18 B10 -100.87(11) . . . . ?
B13 C12 B18 B15 -139.14(10) . . . . ?
B13 C13 B12 B9 39.07(10) . . . . ?
B13 C13 B12 B11 102.36(12) . . . . ?
B13 C13 B12 B17 141.67(11) . . . . ?
B13 C13 B14 C12 33.71(10) . . . . ?
B13 C13 B14 B15 -4.80(14) . . . . ?
B13 C13 B14 B16 -67.53(12) . . . . ?
B13 C13 B14 B17 -106.20(12) . . . . ?
B13 C13 B17 B11 2.27(14) . . . . ?
B13 C13 B17 B12 -36.96(11) . . . . ?
B13 C13 B17 B14 104.34(11) . . . . ?
B13 C13 B17 B16 65.39(13) . . . . ?
B13 B9 B10 B11 100.57(12) . . . . ?
B13 B9 B10 B15 -0.80(14) . . . . ?
B13 B9 B10 B16 62.34(13) . . . . ?
B13 B9 B10 B18 -37.67(10) . . . . ?
B13 B9 B11 B10 -100.65(12) . . . . ?
B13 B9 B11 B12 37.59(10) . . . . ?
B13 B9 B11 B16 -62.42(14) . . . . ?
B13 B9 B11 B17 0.16(14) . . . . ?
B13 B9 B12 C13 -38.58(9) . . . . ?
B13 B9 B12 B11 -137.96(11) . . . . ?
B13 B9 B12 B17 -100.07(11) . . . . ?
B13 B9 B18 C12 37.93(9) . . . . ?
B13 B9 B18 B10 137.75(11) . . . . ?
B13 B9 B18 B15 100.60(11) . . . . ?
B13 B12 B17 C13 33.83(10) . . . . ?
B13 B12 B17 B11 -101.44(12) . . . . ?
B13 B12 B17 B14 -0.30(15) . . . . ?
B13 B12 B17 B16 -63.54(14) . . . . ?
B14 C12 C13 C14 107.51(13) . . . . ?
B14 C12 C13 B12 -106.24(11) . . . . ?
B14 C12 C13 B13 -144.25(11) . . . . ?
B14 C12 C13 B17 -38.20(10) . . . . ?
B14 C12 B1 N1 -150.18(10) . . . . ?
B14 C12 B1 C10 85.22(13) . . . . ?
B14 C12 B13 C13 32.49(10) . . . . ?
B14 C12 B13 B9 -65.93(13) . . . . ?
B14 C12 B13 B12 -2.80(14) . . . . ?
B14 C12 B13 B18 -104.09(11) . . . . ?
B14 C12 B15 B10 101.58(11) . . . . ?
B14 C12 B15 B16 38.08(10) . . . . ?
B14 C12 B15 B18 140.17(11) . . . . ?
B14 C12 B18 B9 64.12(12) . . . . ?
B14 C12 B18 B10 1.11(13) . . . . ?
B14 C12 B18 B13 101.98(11) . . . . ?
B14 C12 B18 B15 -37.17(10) . . . . ?
B14 C13 B12 B9 -65.01(13) . . . . ?
B14 C13 B12 B11 -1.72(14) . . . . ?
B14 C13 B12 B13 -104.08(11) . . . . ?
B14 C13 B12 B17 37.59(11) . . . . ?
B14 C13 B13 C12 -33.55(10) . . . . ?
B14 C13 B13 B9 67.12(13) . . . . ?
B14 C13 B13 B12 106.30(12) . . . . ?
B14 C13 B13 B18 4.09(13) . . . . ?
B14 C13 B17 B11 -102.07(11) . . . . ?
B14 C13 B17 B12 -141.30(11) . . . . ?
B14 C13 B17 B16 -38.95(10) . . . . ?
B14 B15 B16 B10 138.01(11) . . . . ?
B14 B15 B16 B11 101.32(11) . . . . ?
B14 B15 B16 B17 37.86(10) . . . . ?
B14 B15 B18 C12 35.32(9) . . . . ?
B14 B15 B18 B9 -64.20(13) . . . . ?
B14 B15 B18 B10 -101.39(11) . . . . ?
B14 B15 B18 B13 -1.14(13) . . . . ?
B14 B16 B17 C13 38.46(10) . . . . ?
B14 B16 B17 B11 137.79(11) . . . . ?
B14 B16 B17 B12 100.15(11) . . . . ?
B15 C12 C13 C14 147.43(11) . . . . ?
B15 C12 C13 B12 -66.32(12) . . . . ?
B15 C12 C13 B13 -104.33(11) . . . . ?
B15 C12 C13 B14 39.92(10) . . . . ?
B15 C12 C13 B17 1.73(13) . . . . ?
B15 C12 B1 N1 138.38(11) . . . . ?
B15 C12 B1 C10 13.78(17) . . . . ?
B15 C12 B13 C13 98.55(10) . . . . ?
B15 C12 B13 B9 0.14(13) . . . . ?
B15 C12 B13 B12 63.26(13) . . . . ?
B15 C12 B13 B18 -38.02(10) . . . . ?
B15 C12 B14 C13 -135.82(11) . . . . ?
B15 C12 B14 B16 -38.30(10) . . . . ?
B15 C12 B14 B17 -100.88(11) . . . . ?
B15 C12 B18 B9 101.29(11) . . . . ?
B15 C12 B18 B10 38.28(10) . . . . ?
B15 C12 B18 B13 139.14(10) . . . . ?
B15 B10 B11 B9 100.32(11) . . . . ?
B15 B10 B11 B12 63.32(13) . . . . ?
B15 B10 B11 B16 -36.93(10) . . . . ?
B15 B10 B11 B17 0.20(14) . . . . ?
B15 B10 B16 B11 138.67(11) . . . . ?
B15 B10 B16 B14 37.33(10) . . . . ?
B15 B10 B16 B17 101.27(11) . . . . ?
B15 B10 B18 C12 -38.07(9) . . . . ?
B15 B10 B18 B9 -138.43(11) . . . . ?
B15 B10 B18 B13 -100.95(11) . . . . ?
B15 B14 B16 B10 -37.28(10) . . . . ?
B15 B14 B16 B11 -100.22(11) . . . . ?
B15 B14 B16 B17 -138.03(11) . . . . ?
B15 B14 B17 C13 -97.94(11) . . . . ?
B15 B14 B17 B11 -0.43(13) . . . . ?
B15 B14 B17 B12 -63.80(13) . . . . ?
B15 B14 B17 B16 37.58(10) . . . . ?
B15 B16 B17 C13 0.96(14) . . . . ?
B15 B16 B17 B11 100.29(11) . . . . ?
B15 B16 B17 B12 62.65(13) . . . . ?
B15 B16 B17 B14 -37.50(10) . . . . ?
B16 B10 B11 B9 137.25(11) . . . . ?
B16 B10 B11 B12 100.25(12) . . . . ?
B16 B10 B11 B17 37.13(10) . . . . ?
B16 B10 B15 C12 -100.07(11) . . . . ?
B16 B10 B15 B14 -37.54(10) . . . . ?
B16 B10 B15 B18 -137.92(11) . . . . ?
B16 B10 B18 C12 -0.71(13) . . . . ?
B16 B10 B18 B9 -101.07(12) . . . . ?
B16 B10 B18 B13 -63.60(13) . . . . ?
B16 B10 B18 B15 37.36(10) . . . . ?
B16 B11 B12 C13 1.46(14) . . . . ?
B16 B11 B12 B9 100.73(11) . . . . ?
B16 B11 B12 B13 63.14(14) . . . . ?
B16 B11 B12 B17 -37.11(10) . . . . ?
B16 B11 B17 C13 99.32(11) . . . . ?
B16 B11 B17 B12 137.98(11) . . . . ?
B16 B11 B17 B14 37.67(10) . . . . ?
B16 B14 B15 C12 136.95(10) . . . . ?
B16 B14 B15 B10 37.80(10) . . . . ?
B16 B14 B15 B18 101.79(11) . . . . ?
B16 B14 B17 C13 -135.52(11) . . . . ?
B16 B14 B17 B11 -38.01(10) . . . . ?
B16 B14 B17 B12 -101.38(12) . . . . ?
B16 B15 B18 C12 98.71(11) . . . . ?
B16 B15 B18 B9 -0.81(14) . . . . ?
B16 B15 B18 B10 -38.00(10) . . . . ?
B16 B15 B18 B13 62.25(13) . . . . ?
B17 C13 B12 B9 -102.60(11) . . . . ?
B17 C13 B12 B11 -39.31(10) . . . . ?
B17 C13 B12 B13 -141.67(11) . . . . ?
B17 C13 B13 C12 -102.84(11) . . . . ?
B17 C13 B13 B9 -2.17(14) . . . . ?
B17 C13 B13 B12 37.01(11) . . . . ?
B17 C13 B13 B18 -65.20(13) . . . . ?
B17 C13 B14 C12 139.90(11) . . . . ?
B17 C13 B14 B15 101.40(11) . . . . ?
B17 C13 B14 B16 38.67(10) . . . . ?
B17 B11 B12 C13 38.57(10) . . . . ?
B17 B11 B12 B9 137.84(11) . . . . ?
B17 B11 B12 B13 100.25(12) . . . . ?
B17 B11 B16 B10 -138.07(11) . . . . ?
B17 B11 B16 B14 -38.08(10) . . . . ?
B17 B11 B16 B15 -101.31(11) . . . . ?
B17 B12 B13 C12 1.87(14) . . . . ?
B17 B12 B13 C13 -33.75(10) . . . . ?
B17 B12 B13 B9 101.60(12) . . . . ?
B17 B12 B13 B18 63.91(14) . . . . ?
B17 B14 B15 C12 99.70(10) . . . . ?
B17 B14 B15 B10 0.55(13) . . . . ?
B17 B14 B15 B16 -37.25(10) . . . . ?
B17 B14 B15 B18 64.54(12) . . . . ?
B17 B14 B16 B10 100.75(11) . . . . ?
B17 B14 B16 B11 37.81(10) . . . . ?
B17 B14 B16 B15 138.03(11) . . . . ?
B18 C12 C13 C14 -147.58(11) . . . . ?
B18 C12 C13 B12 -1.33(13) . . . . ?
B18 C12 C13 B13 -39.34(9) . . . . ?
B18 C12 C13 B14 104.91(10) . . . . ?
B18 C12 C13 B17 66.72(12) . . . . ?
B18 C12 B1 N1 57.72(15) . . . . ?
B18 C12 B1 C10 -66.87(16) . . . . ?
B18 C12 B13 C13 136.57(10) . . . . ?
B18 C12 B13 B9 38.16(10) . . . . ?
B18 C12 B13 B12 101.28(11) . . . . ?
B18 C12 B14 C13 -98.58(11) . . . . ?
B18 C12 B14 B15 37.25(10) . . . . ?
B18 C12 B14 B16 -1.06(13) . . . . ?
B18 C12 B14 B17 -63.63(13) . . . . ?
B18 C12 B15 B10 -38.59(10) . . . . ?
B18 C12 B15 B14 -140.17(11) . . . . ?
B18 C12 B15 B16 -102.08(11) . . . . ?
B18 B9 B10 B11 138.24(11) . . . . ?
B18 B9 B10 B15 36.87(10) . . . . ?
B18 B9 B10 B16 100.01(11) . . . . ?
B18 B9 B11 B10 -37.39(10) . . . . ?
B18 B9 B11 B12 100.85(12) . . . . ?
B18 B9 B11 B16 0.84(15) . . . . ?
B18 B9 B11 B17 63.42(14) . . . . ?
B18 B9 B12 C13 -1.22(14) . . . . ?
B18 B9 B12 B11 -100.59(11) . . . . ?
B18 B9 B12 B13 37.36(10) . . . . ?
B18 B9 B12 B17 -62.70(13) . . . . ?
B18 B9 B13 C12 -37.39(9) . . . . ?
B18 B9 B13 C13 -99.59(11) . . . . ?
B18 B9 B13 B12 -138.16(11) . . . . ?
B18 B10 B11 B9 37.30(10) . . . . ?
B18 B10 B11 B12 0.30(14) . . . . ?
B18 B10 B11 B16 -99.95(11) . . . . ?
B18 B10 B11 B17 -62.82(13) . . . . ?
B18 B10 B15 C12 37.85(9) . . . . ?
B18 B10 B15 B14 100.38(11) . . . . ?
B18 B10 B15 B16 137.92(11) . . . . ?
B18 B10 B16 B11 101.44(12) . . . . ?
B18 B10 B16 B14 0.09(14) . . . . ?
B18 B10 B16 B15 -37.24(10) . . . . ?
B18 B10 B16 B17 64.04(13) . . . . ?
B18 B15 B16 B10 38.02(10) . . . . ?
B18 B15 B16 B11 1.33(14) . . . . ?
B18 B15 B16 B14 -99.99(11) . . . . ?
B18 B15 B16 B17 -62.12(13) . . . . ?
B19 B4 B6 B2 62.48(14) . . . . ?
B19 B4 B6 B3 100.45(12) . . . . ?
B19 B4 B6 B5 -0.81(15) . . . . ?
B19 B4 B6 B20 -37.98(11) . . . . ?
B19 B4 B20 B5 100.34(12) . . . . ?
B19 B4 B20 B6 137.51(11) . . . . ?
B19 B4 B20 B8 37.15(10) . . . . ?
B19 B4 B21 C11 -99.67(11) . . . . ?
B19 B4 B21 B3 -138.46(11) . . . . ?
B19 B4 B21 B7 -37.79(10) . . . . ?
B19 B7 B8 C10 -137.18(11) . . . . ?
B19 B7 B8 B5 -101.28(11) . . . . ?
B19 B7 B8 B20 -38.20(10) . . . . ?
B19 B7 B21 C11 135.79(11) . . . . ?
B19 B7 B21 B3 101.97(12) . . . . ?
B19 B7 B21 B4 38.06(10) . . . . ?
B19 B8 B20 B4 -37.41(11) . . . . ?
B19 B8 B20 B5 -137.85(11) . . . . ?
B19 B8 B20 B6 -101.13(12) . . . . ?
B20 B4 B6 B2 100.46(12) . . . . ?
B20 B4 B6 B3 138.43(11) . . . . ?
B20 B4 B6 B5 37.17(11) . . . . ?
B20 B4 B19 B7 -100.21(12) . . . . ?
B20 B4 B19 B8 -36.99(10) . . . . ?
B20 B4 B19 B21 -137.74(11) . . . . ?
B20 B4 B21 C11 -61.95(14) . . . . ?
B20 B4 B21 B3 -100.74(12) . . . . ?
B20 B4 B21 B7 -0.07(15) . . . . ?
B20 B4 B21 B19 37.72(11) . . . . ?
B20 B5 B6 B2 -138.26(11) . . . . ?
B20 B5 B6 B3 -100.52(12) . . . . ?
B20 B5 B6 B4 -37.07(11) . . . . ?
B20 B5 B8 C10 136.99(11) . . . . ?
B20 B5 B8 B7 101.06(11) . . . . ?
B20 B5 B8 B19 37.77(10) . . . . ?
B20 B8 B19 B4 36.79(11) . . . . ?
B20 B8 B19 B7 137.30(11) . . . . ?
B20 B8 B19 B21 99.65(12) . . . . ?
B20 B19 B21 C11 62.29(13) . . . . ?
B20 B19 B21 B3 0.28(14) . . . . ?
B20 B19 B21 B4 -37.26(10) . . . . ?
B20 B19 B21 B7 100.67(11) . . . . ?
B21 C11 B2 C10 101.83(11) . . . . ?
B21 C11 B2 B3 -37.34(11) . . . . ?
B21 C11 B2 B5 64.02(13) . . . . ?
B21 C11 B2 B6 1.70(14) . . . . ?
B21 C11 B3 B2 141.24(11) . . . . ?
B21 C11 B3 B4 39.12(10) . . . . ?
B21 C11 B3 B6 102.04(12) . . . . ?
B21 C11 B7 C10 -139.16(11) . . . . ?
B21 C11 B7 B8 -101.21(11) . . . . ?
B21 C11 B7 B19 -38.66(10) . . . . ?
B21 B3 B4 B6 137.62(11) . . . . ?
B21 B3 B4 B19 36.95(10) . . . . ?
B21 B3 B4 B20 100.42(12) . . . . ?
B21 B3 B6 B2 99.92(12) . . . . ?
B21 B3 B6 B4 -37.81(10) . . . . ?
B21 B3 B6 B5 62.39(14) . . . . ?
B21 B3 B6 B20 -0.85(14) . . . . ?
B21 B4 B6 B2 -0.42(15) . . . . ?
B21 B4 B6 B3 37.54(10) . . . . ?
B21 B4 B6 B5 -63.72(14) . . . . ?
B21 B4 B6 B20 -100.89(12) . . . . ?
B21 B4 B19 B7 37.53(10) . . . . ?
B21 B4 B19 B8 100.75(11) . . . . ?
B21 B4 B19 B20 137.74(11) . . . . ?
B21 B4 B20 B5 62.80(14) . . . . ?
B21 B4 B20 B6 99.97(12) . . . . ?
B21 B4 B20 B8 -0.39(15) . . . . ?
B21 B4 B20 B19 -37.54(11) . . . . ?
B21 B7 B8 C10 -99.71(11) . . . . ?
B21 B7 B8 B5 -63.81(13) . . . . ?
B21 B7 B8 B19 37.47(10) . . . . ?
B21 B7 B8 B20 -0.73(14) . . . . ?
B21 B7 B19 B4 -37.30(10) . . . . ?
B21 B7 B19 B8 -137.88(11) . . . . ?
B21 B7 B19 B20 -99.94(12) . . . . ?
B21 B19 B20 B4 37.31(10) . . . . ?
B21 B19 B20 B5 -63.76(13) . . . . ?
B21 B19 B20 B6 -0.81(14) . . . . ?
B21 B19 B20 B8 -101.17(11) . . . . ?
